data_1574130
loop_
_publ_author_name
'Xue, Tianjiao'
'Yang, Qing-Song'
'Li, Lei'
'Chang, Xiao-Yong'
'Ding, You-Song'
'Zheng, Zhiping'

_publ_section_title
;
 Supramolecular assemblies of tetravalent terbium complex units:
 syntheses, structure, and materials properties
;
_journal_issue 16
_journal_name_full 'Chemical Science'
_journal_page_first 6805
_journal_page_last 6811
_journal_paper_doi 10.1039/D4SC08731C
_journal_volume 16
_journal_year 2025
_chemical_formula_moiety 'C82 H68 N2 O4 Si4 Tb, 2.5(C7 H8)'
_chemical_formula_sum 'C99.5 H88 N2 O4 Si4 Tb'
_chemical_formula_weight 1646.99
_space_group_crystal_system triclinic
_space_group_IT_number 2
_space_group_name_Hall '-P 1'
_space_group_name_H-M_alt 'P -1'
_atom_sites_solution_hydrogens geom
_audit_creation_date 2025-02-10
_audit_creation_method
;
Olex2 1.5
(compiled 2024.02.16 svn.r378c4104 for OlexSys, GUI svn.r6928)
;
_audit_update_record
;
2025-02-14 deposited with the CCDC.	2025-03-07 downloaded from the CCDC.
;
_cell_angle_alpha 93.487(3)
_cell_angle_beta 110.590(3)
_cell_angle_gamma 109.064(4)
_cell_formula_units_Z 4
_cell_length_a 17.3266(11)
_cell_length_b 23.1849(15)
_cell_length_c 24.3639(14)
_cell_measurement_reflns_used 9162
_cell_measurement_temperature 100.0(2)
_cell_measurement_theta_max 58.55
_cell_measurement_theta_min 2.45
_cell_volume 8487.2(10)
_computing_cell_refinement 'SAINT V8.40B (?, 2016)'
_computing_data_collection 'Apex3 (Bruker 2018)'
_computing_data_reduction 'SAINT V8.40B (?, 2016)'
_computing_molecular_graphics 'Olex2 1.5 (Dolomanov et al., 2009)'
_computing_publication_material 'Olex2 1.5 (Dolomanov et al., 2009)'
_computing_structure_refinement 'SHELXL 2019/2 (Sheldrick, 2015)'
_computing_structure_solution 'ShelXT 2014'
_diffrn_ambient_temperature 100.0(2)
_diffrn_detector 'Bruker PHOTON III area detector'
_diffrn_detector_area_resol_mean 7.9
_diffrn_detector_type 'CMOS area detector'
_diffrn_measured_fraction_theta_full 1.000
_diffrn_measured_fraction_theta_max 1.000
_diffrn_measurement_device 'three-circle diffractometer'
_diffrn_measurement_device_type 'Bruker D8 VENTURE'
_diffrn_measurement_method '\w and \f scans'
_diffrn_radiation_monochromator 'mirror optics'
_diffrn_radiation_probe x-ray
_diffrn_radiation_type GaK\a
_diffrn_radiation_wavelength 1.34138
_diffrn_reflns_av_R_equivalents 0.1129
_diffrn_reflns_av_unetI/netI 0.1133
_diffrn_reflns_Laue_measured_fraction_full 1.000
_diffrn_reflns_Laue_measured_fraction_max 1.000
_diffrn_reflns_limit_h_max 20
_diffrn_reflns_limit_h_min -20
_diffrn_reflns_limit_k_max 27
_diffrn_reflns_limit_k_min -27
_diffrn_reflns_limit_l_max 29
_diffrn_reflns_limit_l_min -28
_diffrn_reflns_number 168101
_diffrn_reflns_point_group_measured_fraction_full 1.000
_diffrn_reflns_point_group_measured_fraction_max 1.000
_diffrn_reflns_theta_full 52.981
_diffrn_reflns_theta_max 52.981
_diffrn_reflns_theta_min 1.719
_diffrn_source 'microfocus Metaljet'
_diffrn_source_type 'Incoatec Metaljet'
_exptl_absorpt_coefficient_mu 4.941
_exptl_absorpt_correction_T_max 0.0998
_exptl_absorpt_correction_T_min 0.0178
_exptl_absorpt_correction_type multi-scan
_exptl_absorpt_process_details
;
SADABS-2016/2 (Bruker,2016/2) was used for absorption correction.
wR2(int) was 0.1336 before and 0.0936 after correction.
The Ratio of minimum to maximum transmission is 0.3030.
The \l/2 correction factor is Not present.
;
_exptl_crystal_colour orange
_exptl_crystal_colour_primary orange
_exptl_crystal_density_diffrn 1.289
_exptl_crystal_description needle
_exptl_crystal_F_000 3408
_exptl_crystal_size_max 0.03
_exptl_crystal_size_mid 0.01
_exptl_crystal_size_min 0.01
_refine_diff_density_max 1.004
_refine_diff_density_min -1.068
_refine_diff_density_rms 0.084
_refine_ls_extinction_coef 0.00025(4)
_refine_ls_extinction_expression Fc^*^=kFc[1+0.001xFc^2^\l^3^/sin(2\q)]^-1/4^
_refine_ls_extinction_method 'SHELXL-2019/2 (Sheldrick 2019)'
_refine_ls_goodness_of_fit_ref 1.082
_refine_ls_hydrogen_treatment constr
_refine_ls_matrix_type full
_refine_ls_number_parameters 1660
_refine_ls_number_reflns 30012
_refine_ls_number_restraints 192
_refine_ls_restrained_S_all 1.088
_refine_ls_R_factor_all 0.0895
_refine_ls_R_factor_gt 0.0635
_refine_ls_shift/su_max 0.003
_refine_ls_shift/su_mean 0.000
_refine_ls_structure_factor_coef Fsqd
_refine_ls_weighting_details 'w=1/[\s^2^(Fo^2^)+(0.0426P)^2^+8.0681P] where P=(Fo^2^+2Fc^2^)/3'
_refine_ls_weighting_scheme calc
_refine_ls_wR_factor_gt 0.1621
_refine_ls_wR_factor_ref 0.1767
_reflns_Friedel_coverage 0.000
_reflns_number_gt 21137
_reflns_number_total 30012
_reflns_threshold_expression 'I > 2\s(I)'
_cod_data_source_file d4sc08731c2.cif
_cod_data_source_block 20221020_1013_2b_4bpy_0m
_cod_depositor_comments 'Adding full bibliography for 1574130--1574134.cif.'
_cod_original_cell_volume 8487.2(9)
_cod_original_formula_sum 'C99.50 H88 N2 O4 Si4 Tb'
_cod_database_code 1574130
_shelx_shelxl_version_number 2019/2
_shelx_space_group_comment
;
The symmetry employed for this shelxl refinement is uniquely defined
by the following loop, which should always be used as a source of
symmetry information in preference to the above space-group names.
They are only intended as comments.
;
_shelx_estimated_absorpt_t_max 0.952
_shelx_estimated_absorpt_t_min 0.866
_olex2_refinement_description
;
1. Uiso/Uaniso restraints and constraints
C168 \\sim C169 \\sim C170 \\sim C171 \\sim C166 \\sim C167: within 2A with
sigma of 0.01 and sigma for terminal atoms of 0.01 within 2A
C183 \\sim C184 \\sim C185 \\sim C180 \\sim C181 \\sim C182 \\sim C179: within
2A with sigma of 0.01 and sigma for terminal atoms of 0.01 within 2A
Uanis(C183) \\sim Ueq, Uanis(C184) \\sim Ueq, Uanis(C185) \\sim Ueq,
Uanis(C180) \\sim Ueq, Uanis(C179) \\sim Ueq, Uanis(C181) \\sim Ueq,
Uanis(C182) \\sim Ueq: with sigma of 0.01 and sigma for terminal atoms of 0.01
Uanis(C183) \\sim Ueq: with sigma of 0.001 and sigma for terminal atoms of 0.001
Uanis(C150) \\sim Ueq, Uanis(C101) \\sim Ueq, Uanis(C70) \\sim Ueq, Uanis(C67)
\\sim Ueq, Uanis(C91) \\sim Ueq, Uanis(C199) \\sim Ueq, Uanis(C68) \\sim Ueq,
Uanis(C73) \\sim Ueq, Uanis(C190) \\sim Ueq, Uanis(C189) \\sim Ueq, Uanis(C183)
\\sim Ueq, Uanis(C165) \\sim Ueq, Uanis(C92) \\sim Ueq: with sigma of 0.01 and
sigma for terminal atoms of 0.01
2.a Aromatic/amide H refined with riding coordinates:
 C124(H124), C125(H125), C126(H126), C127(H127), C128(H128), C110(H110),
 C109(H109), C108(H108), C107(H107), C106(H106), C134(H134), C133(H133),
 C132(H132), C131(H131), C130(H130), C11(H11), C136(H136), C137(H137),
 C138(H138), C139(H139), C140(H140), C18(H18), C4(H4), C14(H14), C118(H118),
 C119(H119), C120(H120), C121(H121), C122(H122), C17(H17), C13(H13), C9(H9),
 C100(H100), C101(H101), C102(H102), C103(H103), C104(H104), C46(H46), C47(H47),
  C48(H48), C49(H49), C50(H50), C8(H8), C82(H82), C83(H83), C84(H84), C85(H85),
 C86(H86), C20(H20), C2(H2), C116(H116), C115(H115), C114(H114), C113(H113),
 C112(H112), C154(H154), C155(H155), C156(H156), C157(H157), C158(H158),
 C19(H19), C146(H146), C145(H145), C144(H144), C143(H143), C142(H142), C10(H10),
  C164(H164), C163(H163), C162(H162), C161(H161), C160(H160), C7(H7), C40(H40),
 C41(H41), C42(H42), C43(H43), C44(H44), C12(H12), C38(H38), C34(H34), C35(H35),
  C36(H36), C37(H37), C148(H148), C149(H149), C150(H150), C151(H151),
 C152(H152), C62(H62), C61(H61), C60(H60), C59(H59), C58(H58), C88(H88),
 C89(H89), C90(H90), C91(H91), C92(H92), C80(H80), C79(H79), C78(H78), C77(H77),
  C76(H76), C28(H28), C29(H29), C30(H30), C31(H31), C32(H32), C3(H3), C56(H56),
 C55(H55), C54(H54), C53(H53), C52(H52), C1(H1), C98(H98), C97(H97), C96(H96),
 C95(H95), C94(H94), C64(H64), C65(H65), C66(H66), C67(H67), C68(H68), C23(H23),
  C24(H24), C25(H25), C26(H26), C22(H22), C74(H74), C73(H73), C72(H72),
 C71(H71), C70(H70), C174(H174), C175(H175), C199(H199), C191(H191), C188(H188),
  C189(H189), C190(H190), C177(H177), C178(H178), C181(H181), C182(H182),
 C183(H183), C184(H184), C185(H185), C176(H176), C171(H171), C170(H170),
 C169(H169), C168(H168), C167(H167), C197(H197), C193(H193), C194(H194),
 C195(H195), C196(H196)
2.b Fitted hexagon refined as free rotating group:
 C123(C124,C125,C126,C127,C128), C105(C110,C109,C108,C107,C106), C129(C134,
 C133,C132,C131,C130), C135(C136,C137,C138,C139,C140), C117(C118,C119,C120,C121,
 C122), C99(C100,C101,C102,C103,C104), C45(C46,C47,C48,C49,C50), C81(C82,C83,
 C84,C85,C86), C111(C116,C115,C114,C113,C112), C153(C154,C155,C156,C157,C158),
 C141(C146,C145,C144,C143,C142), C159(C164,C163,C162,C161,C160), C39(C40,C41,
 C42,C43,C44), C38(C33,C34,C35,C36,C37), C147(C148,C149,C150,C151,C152),
 C57(C62,C61,C60,C59,C58), C87(C88,C89,C90,C91,C92), C75(C80,C79,C78,C77,C76),
 C28(C29,C30,C31,C32,C27), C51(C56,C55,C54,C53,C52), C93(C98,C97,C96,C95,C94),
 C63(C64,C65,C66,C67,C68), C23(C24,C25,C26,C21,C22), C69(C74,C73,C72,C71,C70),
 C199(C191,C187,C188,C189,C190), C181(C182,C183,C184,C185,C180), C171(C170,C169,
 C168,C167,C166), C197(C192,C193,C194,C195,C196)
2.c Idealised Me refined as rotating group:
 C172(H17A,H17B,H17C), C198(H19A,H19B,H19C), C186(H18A,H18B,H18C), C165(H16A,
 H16B,H16C), C179(H17D,H17E,H17F)
;
_olex2_submission_special_instructions 'No special instructions were received'

loop_
_space_group_symop_operation_xyz
'x, y, z'
'-x, -y, -z'

loop_
_atom_site_label
_atom_site_type_symbol
_atom_site_fract_x
_atom_site_fract_y
_atom_site_fract_z
_atom_site_U_iso_or_equiv
_atom_site_adp_type
_atom_site_occupancy
_atom_site_site_symmetry_order
_atom_site_calc_flag
_atom_site_refinement_flags_posn
_atom_site_refinement_flags_adp
_atom_site_refinement_flags_occupancy
_atom_site_disorder_assembly
_atom_site_disorder_group
Tb2 Tb 0.11318(2) 0.44133(2) 0.77920(2) 0.04748(10) Uani 1 1 d . . . . .
Tb1 Tb 0.73065(2) 0.80043(2) 0.70161(2) 0.05122(11) Uani 1 1 d . . . . .
Si7 Si 0.21274(12) 0.32548(8) 0.77155(7) 0.0526(4) Uani 1 1 d . . . . .
Si6 Si -0.10114(11) 0.33767(8) 0.77360(7) 0.0515(4) Uani 1 1 d . . . . .
Si8 Si 0.21328(12) 0.50844(8) 0.93963(7) 0.0528(4) Uani 1 1 d . . . . .
Si4 Si 0.61828(12) 0.67431(8) 0.56795(8) 0.0577(4) Uani 1 1 d . . . . .
Si2 Si 0.81546(13) 0.84605(8) 0.86527(8) 0.0578(4) Uani 1 1 d . . . . .
Si5 Si 0.04550(12) 0.46490(8) 0.62330(7) 0.0563(4) Uani 1 1 d . . . . .
Si1 Si 0.92313(12) 0.89626(8) 0.67393(8) 0.0573(4) Uani 1 1 d . . . . .
Si3 Si 0.59844(14) 0.89655(9) 0.65540(10) 0.0714(5) Uani 1 1 d . . . . .
O8 O 0.1804(3) 0.47704(19) 0.87028(17) 0.0538(10) Uani 1 1 d . . . . .
O1 O 0.8364(3) 0.85257(19) 0.68249(19) 0.0582(10) Uani 1 1 d . . . . .
O4 O 0.6649(3) 0.72952(19) 0.62578(18) 0.0569(10) Uani 1 1 d . . . . .
O7 O 0.1623(3) 0.37317(19) 0.77159(17) 0.0542(10) Uani 1 1 d . . . . .
O2 O 0.7825(3) 0.83066(19) 0.79270(18) 0.0571(10) Uani 1 1 d . . . . .
O5 O 0.0746(3) 0.45077(19) 0.69023(17) 0.0554(10) Uani 1 1 d . . . . .
O6 O -0.0076(3) 0.38842(19) 0.77933(18) 0.0550(10) Uani 1 1 d . . . . .
O3 O 0.6533(3) 0.8523(2) 0.6783(2) 0.0641(11) Uani 1 1 d . . . . .
N4 N 0.2534(3) 0.5180(2) 0.7792(2) 0.0514(12) Uani 1 1 d . . . . .
N1 N 1.0596(3) 0.5306(2) 0.7837(2) 0.0515(12) Uani 1 1 d . . . . .
N2 N 0.8173(3) 0.7302(2) 0.7329(2) 0.0548(12) Uani 1 1 d . . . . .
N3 N 0.6135(4) 0.7265(2) 0.7281(2) 0.0595(13) Uani 1 1 d . . . . .
C6 C 0.9199(4) 0.6557(3) 0.7584(3) 0.0520(14) Uani 1 1 d . . . . .
C123 C -0.0802(3) 0.27822(16) 0.82061(18) 0.0523(14) Uani 1 1 d G . . . .
C124 C -0.0048(2) 0.26520(17) 0.82799(19) 0.0560(15) Uani 1 1 d G . . . .
H124 H 0.038581 0.290292 0.815157 0.067 Uiso 1 1 calc R U . . .
C125 C 0.0072(2) 0.21545(19) 0.8541(2) 0.0632(17) Uani 1 1 d G . . . .
H125 H 0.058795 0.206552 0.859176 0.076 Uiso 1 1 calc R U . . .
C126 C -0.0562(3) 0.17874(18) 0.8729(2) 0.0689(18) Uani 1 1 d G . . . .
H126 H -0.048020 0.144740 0.890776 0.083 Uiso 1 1 calc R U . . .
C127 C -0.1317(3) 0.19176(19) 0.8655(2) 0.0720(19) Uani 1 1 d G . . . .
H127 H -0.175049 0.166667 0.878357 0.086 Uiso 1 1 calc R U . . .
C128 C -0.1437(2) 0.24150(19) 0.83938(19) 0.0585(16) Uani 1 1 d G . . . .
H128 H -0.195264 0.250406 0.834338 0.070 Uiso 1 1 calc R U . . .
C16 C 0.4006(4) 0.6004(3) 0.7636(3) 0.0542(15) Uani 1 1 d . . . . .
C15 C 0.4748(4) 0.6444(3) 0.7523(3) 0.0538(14) Uani 1 1 d . . . . .
C5 C 0.9692(4) 0.6133(3) 0.7691(2) 0.0529(14) Uani 1 1 d . . . . .
C105 C -0.0390(3) 0.5025(2) 0.6107(2) 0.0609(16) Uani 1 1 d G . . . .
C110 C -0.1094(3) 0.4767(2) 0.6279(2) 0.076(2) Uani 1 1 d G . . . .
H110 H -0.113247 0.441617 0.646443 0.092 Uiso 1 1 calc R U . . .
C109 C -0.1742(3) 0.5023(3) 0.6179(2) 0.089(2) Uani 1 1 d G . . . .
H109 H -0.222314 0.484709 0.629595 0.107 Uiso 1 1 calc R U . . .
C108 C -0.1686(3) 0.5537(3) 0.5907(2) 0.096(3) Uani 1 1 d G . . . .
H108 H -0.212897 0.571200 0.583857 0.115 Uiso 1 1 calc R U . . .
C107 C -0.0982(4) 0.5795(2) 0.5735(2) 0.082(2) Uani 1 1 d G . . . .
H107 H -0.094413 0.614599 0.554966 0.098 Uiso 1 1 calc R U . . .
C106 C -0.0334(3) 0.5539(2) 0.5835(2) 0.0705(19) Uani 1 1 d G . . . .
H106 H 0.014655 0.571507 0.571814 0.085 Uiso 1 1 calc R U . . .
C129 C 0.1403(3) 0.25553(16) 0.70785(16) 0.0573(16) Uani 1 1 d G . . . .
C134 C 0.1767(2) 0.2210(2) 0.68327(19) 0.0646(17) Uani 1 1 d G . . . .
H134 H 0.239201 0.235100 0.694790 0.078 Uiso 1 1 calc R U . . .
C133 C 0.1216(3) 0.1659(2) 0.64184(19) 0.074(2) Uani 1 1 d G . . . .
H133 H 0.146437 0.142294 0.625047 0.089 Uiso 1 1 calc R U . . .
C132 C 0.0301(3) 0.14527(17) 0.62499(18) 0.076(2) Uani 1 1 d G . . . .
H132 H -0.007536 0.107592 0.596675 0.091 Uiso 1 1 calc R U . . .
C131 C -0.0062(2) 0.1798(2) 0.6496(2) 0.076(2) Uani 1 1 d G . . . .
H131 H -0.068746 0.165696 0.638045 0.091 Uiso 1 1 calc R U . . .
C130 C 0.0489(3) 0.2349(2) 0.69099(19) 0.0674(18) Uani 1 1 d G . . . .
H130 H 0.024016 0.258503 0.707788 0.081 Uiso 1 1 calc R U . . .
C11 C 0.5967(4) 0.6651(3) 0.7223(3) 0.0599(16) Uani 1 1 d . . . . .
H11 H 0.633025 0.649628 0.709084 0.072 Uiso 1 1 calc R U . . .
C135 C 0.3234(2) 0.3687(2) 0.76608(18) 0.0594(16) Uani 1 1 d G . . . .
C136 C 0.3303(3) 0.3703(2) 0.71101(15) 0.0638(17) Uani 1 1 d G . . . .
H136 H 0.280414 0.347126 0.675354 0.077 Uiso 1 1 calc R U . . .
C137 C 0.4102(3) 0.4059(2) 0.70812(18) 0.075(2) Uani 1 1 d G . . . .
H137 H 0.414922 0.407068 0.670488 0.090 Uiso 1 1 calc R U . . .
C138 C 0.4832(2) 0.4399(2) 0.7603(2) 0.075(2) Uani 1 1 d G . . . .
H138 H 0.537796 0.464212 0.758323 0.090 Uiso 1 1 calc R U . . .
C139 C 0.4763(2) 0.4382(2) 0.81537(18) 0.078(2) Uani 1 1 d G . . . .
H139 H 0.526164 0.461415 0.851026 0.094 Uiso 1 1 calc R U . . .
C140 C 0.3964(3) 0.4026(2) 0.81826(15) 0.0680(18) Uani 1 1 d G . . . .
H140 H 0.391657 0.401473 0.855893 0.082 Uiso 1 1 calc R U . . .
C18 C 0.3697(4) 0.6187(3) 0.8053(3) 0.0559(15) Uani 1 1 d . . . . .
H18 H 0.397209 0.659762 0.828526 0.067 Uiso 1 1 calc R U . . .
C4 C 1.0394(4) 0.6222(3) 0.7511(3) 0.0545(15) Uani 1 1 d . . . . .
H4 H 1.058253 0.656953 0.733723 0.065 Uiso 1 1 calc R U . . .
C14 C 0.4915(4) 0.7075(3) 0.7584(3) 0.0555(15) Uani 1 1 d . . . . .
H14 H 0.455455 0.724029 0.770816 0.067 Uiso 1 1 calc R U . . .
C117 C -0.1692(3) 0.3760(2) 0.79722(17) 0.0542(15) Uani 1 1 d G . . . .
C118 C -0.1476(3) 0.3967(2) 0.85741(15) 0.0603(16) Uani 1 1 d G . . . .
H118 H -0.100113 0.390131 0.887180 0.072 Uiso 1 1 calc R U . . .
C119 C -0.1955(3) 0.4271(2) 0.87404(14) 0.075(2) Uani 1 1 d G . . . .
H119 H -0.180724 0.441269 0.915181 0.090 Uiso 1 1 calc R U . . .
C120 C -0.2649(3) 0.4368(2) 0.83049(19) 0.075(2) Uani 1 1 d G . . . .
H120 H -0.297674 0.457551 0.841857 0.090 Uiso 1 1 calc R U . . .
C121 C -0.2865(3) 0.4161(3) 0.77030(17) 0.087(2) Uani 1 1 d G . . . .
H121 H -0.334013 0.422695 0.740532 0.105 Uiso 1 1 calc R U . . .
C122 C -0.2386(3) 0.3857(2) 0.75367(13) 0.0695(19) Uani 1 1 d G . . . .
H122 H -0.253402 0.371557 0.712530 0.083 Uiso 1 1 calc R U . . .
C17 C 0.3557(4) 0.5395(3) 0.7308(3) 0.0539(15) Uani 1 1 d . . . . .
H17 H 0.374805 0.524617 0.702760 0.065 Uiso 1 1 calc R U . . .
C13 C 0.5307(4) 0.6234(3) 0.7341(3) 0.0581(15) Uani 1 1 d . . . . .
H13 H 0.522890 0.580663 0.729935 0.070 Uiso 1 1 calc R U . . .
C9 C 0.8291(5) 0.7035(3) 0.7807(3) 0.0603(16) Uani 1 1 d . . . . .
H9 H 0.801936 0.710879 0.806729 0.072 Uiso 1 1 calc R U . . .
C99 C -0.0049(3) 0.38887(18) 0.56719(18) 0.0604(16) Uani 1 1 d G . . . .
C100 C -0.0756(3) 0.3785(2) 0.5130(2) 0.082(2) Uani 1 1 d G . . . .
H100 H -0.099895 0.409668 0.503639 0.099 Uiso 1 1 calc R U . . .
C101 C -0.1106(4) 0.3226(2) 0.47251(17) 0.097(3) Uani 1 1 d G U . . .
H101 H -0.158925 0.315513 0.435470 0.117 Uiso 1 1 calc R U . . .
C102 C -0.0751(4) 0.27701(18) 0.4862(2) 0.097(3) Uani 1 1 d G . . . .
H102 H -0.099022 0.238780 0.458532 0.116 Uiso 1 1 calc R U . . .
C103 C -0.0044(4) 0.2874(2) 0.5404(3) 0.095(3) Uani 1 1 d G . . . .
H103 H 0.019911 0.256203 0.549762 0.114 Uiso 1 1 calc R U . . .
C104 C 0.0307(3) 0.3433(2) 0.5809(2) 0.075(2) Uani 1 1 d G . . . .
H104 H 0.078943 0.350358 0.617932 0.090 Uiso 1 1 calc R U . . .
C45 C 0.7254(2) 0.79480(17) 0.88885(19) 0.0584(15) Uani 1 1 d G . . . .
C46 C 0.6691(3) 0.82011(15) 0.90086(19) 0.0626(17) Uani 1 1 d G . . . .
H46 H 0.678868 0.862837 0.900553 0.075 Uiso 1 1 calc R U . . .
C47 C 0.5987(3) 0.7829(2) 0.9133(2) 0.0676(18) Uani 1 1 d G . . . .
H47 H 0.560231 0.800197 0.921540 0.081 Uiso 1 1 calc R U . . .
C48 C 0.5844(2) 0.72038(19) 0.91378(19) 0.0644(17) Uani 1 1 d G . . . .
H48 H 0.536246 0.694953 0.922303 0.077 Uiso 1 1 calc R U . . .
C49 C 0.6406(3) 0.69508(15) 0.90177(19) 0.0643(17) Uani 1 1 d G . . . .
H49 H 0.630898 0.652348 0.902078 0.077 Uiso 1 1 calc R U . . .
C50 C 0.7111(3) 0.73228(19) 0.88930(19) 0.0607(16) Uani 1 1 d G . . . .
H50 H 0.749536 0.714987 0.881090 0.073 Uiso 1 1 calc R U . . .
C8 C 0.9088(4) 0.6833(3) 0.7089(3) 0.0528(14) Uani 1 1 d . . . . .
H8 H 0.935825 0.677049 0.682393 0.063 Uiso 1 1 calc R U . . .
C81 C 0.5974(3) 0.59672(17) 0.5932(2) 0.0606(16) Uani 1 1 d G . . . .
C82 C 0.6683(2) 0.58474(18) 0.6325(2) 0.0660(17) Uani 1 1 d G . . . .
H82 H 0.727464 0.613003 0.642797 0.079 Uiso 1 1 calc R U . . .
C83 C 0.6528(3) 0.5314(2) 0.6567(2) 0.0704(19) Uani 1 1 d G . . . .
H83 H 0.701259 0.523220 0.683539 0.084 Uiso 1 1 calc R U . . .
C84 C 0.5663(3) 0.49006(18) 0.6416(2) 0.074(2) Uani 1 1 d G . . . .
H84 H 0.555619 0.453607 0.658157 0.089 Uiso 1 1 calc R U . . .
C85 C 0.4953(2) 0.5020(2) 0.6023(2) 0.091(2) Uani 1 1 d G . . . .
H85 H 0.436182 0.473778 0.592034 0.109 Uiso 1 1 calc R U . . .
C86 C 0.5109(2) 0.5554(2) 0.5781(2) 0.082(2) Uani 1 1 d G . . . .
H86 H 0.462385 0.563561 0.551291 0.099 Uiso 1 1 calc R U . . .
C20 C 0.2974(4) 0.5749(3) 0.8115(3) 0.0577(16) Uani 1 1 d . . . . .
H20 H 0.278586 0.586847 0.841092 0.069 Uiso 1 1 calc R U . . .
C2 C 1.0817(4) 0.5800(3) 0.7588(3) 0.0581(16) Uani 1 1 d . . . . .
H2 H 1.128937 0.586589 0.745662 0.070 Uiso 1 1 calc R U . . .
C111 C -0.1666(3) 0.2927(2) 0.69417(15) 0.0600(16) Uani 1 1 d G . . . .
C116 C -0.1291(3) 0.3017(2) 0.65198(19) 0.0667(18) Uani 1 1 d G . . . .
H116 H -0.073008 0.334070 0.661722 0.080 Uiso 1 1 calc R U . . .
C115 C -0.1735(3) 0.2635(3) 0.59553(17) 0.078(2) Uani 1 1 d G . . . .
H115 H -0.147847 0.269643 0.566693 0.094 Uiso 1 1 calc R U . . .
C114 C -0.2556(3) 0.2161(2) 0.58127(17) 0.084(2) Uani 1 1 d G . . . .
H114 H -0.285935 0.189980 0.542690 0.101 Uiso 1 1 calc R U . . .
C113 C -0.2931(3) 0.2071(2) 0.6235(2) 0.104(3) Uani 1 1 d G . . . .
H113 H -0.349185 0.174743 0.613715 0.125 Uiso 1 1 calc R U . . .
C112 C -0.2487(3) 0.2454(2) 0.6799(2) 0.087(2) Uani 1 1 d G . . . .
H112 H -0.274346 0.239170 0.708744 0.104 Uiso 1 1 calc R U . . .
C153 C 0.1852(3) 0.44506(16) 0.98314(16) 0.0545(15) Uani 1 1 d G . . . .
C154 C 0.2380(2) 0.45105(17) 1.04291(16) 0.0609(16) Uani 1 1 d G . . . .
H154 H 0.290431 0.487077 1.062714 0.073 Uiso 1 1 calc R U . . .
C155 C 0.2141(3) 0.4043(2) 1.07371(13) 0.0668(18) Uani 1 1 d G . . . .
H155 H 0.250212 0.408423 1.114556 0.080 Uiso 1 1 calc R U . . .
C156 C 0.1374(3) 0.35162(17) 1.04473(17) 0.0633(17) Uani 1 1 d G . . . .
H156 H 0.121105 0.319683 1.065782 0.076 Uiso 1 1 calc R U . . .
C157 C 0.0846(2) 0.34562(15) 0.98497(17) 0.0593(16) Uani 1 1 d G . . . .
H157 H 0.032216 0.309597 0.965166 0.071 Uiso 1 1 calc R U . . .
C158 C 0.1085(2) 0.39235(18) 0.95417(13) 0.0551(15) Uani 1 1 d G . . . .
H158 H 0.072433 0.388251 0.913323 0.066 Uiso 1 1 calc R U . . .
C19 C 0.2837(4) 0.5016(3) 0.7396(3) 0.0526(14) Uani 1 1 d . . . . .
H19 H 0.252981 0.460652 0.715965 0.063 Uiso 1 1 calc R U . . .
C141 C 0.2350(3) 0.29549(18) 0.84422(14) 0.0516(14) Uani 1 1 d G . . . .
C146 C 0.2515(3) 0.24070(18) 0.84646(15) 0.0593(16) Uani 1 1 d G . . . .
H146 H 0.255560 0.220570 0.813018 0.071 Uiso 1 1 calc R U . . .
C145 C 0.2620(3) 0.21537(16) 0.89764(18) 0.0640(17) Uani 1 1 d G . . . .
H145 H 0.273238 0.177920 0.899170 0.077 Uiso 1 1 calc R U . . .
C144 C 0.2560(3) 0.24482(19) 0.94657(14) 0.0617(17) Uani 1 1 d G . . . .
H144 H 0.263200 0.227502 0.981549 0.074 Uiso 1 1 calc R U . . .
C143 C 0.2396(3) 0.29961(19) 0.94433(14) 0.0625(17) Uani 1 1 d G . . . .
H143 H 0.235484 0.319735 0.977778 0.075 Uiso 1 1 calc R U . . .
C142 C 0.2291(3) 0.32494(16) 0.89316(17) 0.0611(16) Uani 1 1 d G . . . .
H142 H 0.217806 0.362387 0.891626 0.073 Uiso 1 1 calc R U . . .
C10 C 0.8581(4) 0.7200(3) 0.6981(3) 0.0528(14) Uani 1 1 d . . . . .
H10 H 0.852081 0.738880 0.664070 0.063 Uiso 1 1 calc R U . . .
C159 C 0.1544(3) 0.56339(18) 0.94606(19) 0.0566(15) Uani 1 1 d G . . . .
C164 C 0.0782(3) 0.54425(15) 0.95812(19) 0.0594(16) Uani 1 1 d G . . . .
H164 H 0.056478 0.503728 0.965986 0.071 Uiso 1 1 calc R U . . .
C163 C 0.0338(3) 0.5844(2) 0.9587(2) 0.0665(18) Uani 1 1 d G . . . .
H163 H -0.018296 0.571299 0.966915 0.080 Uiso 1 1 calc R U . . .
C162 C 0.0656(3) 0.64367(18) 0.9472(2) 0.0713(19) Uani 1 1 d G . . . .
H162 H 0.035195 0.671100 0.947538 0.086 Uiso 1 1 calc R U . . .
C161 C 0.1417(3) 0.66281(15) 0.9351(2) 0.0734(19) Uani 1 1 d G . . . .
H161 H 0.163459 0.703330 0.927232 0.088 Uiso 1 1 calc R U . . .
C160 C 0.1862(2) 0.62267(19) 0.9345(2) 0.0642(17) Uani 1 1 d G . . . .
H160 H 0.238233 0.635759 0.926303 0.077 Uiso 1 1 calc R U . . .
C7 C 0.8779(5) 0.6659(3) 0.7951(3) 0.0619(17) Uani 1 1 d . . . . .
H7 H 0.882577 0.647402 0.829250 0.074 Uiso 1 1 calc R U . . .
C39 C 0.9234(2) 0.8318(2) 0.89817(19) 0.0608(16) Uani 1 1 d G . . . .
C40 C 0.9506(3) 0.8121(2) 0.95209(18) 0.0622(17) Uani 1 1 d G . . . .
H40 H 0.914687 0.805212 0.974689 0.075 Uiso 1 1 calc R U . . .
C41 C 1.0303(3) 0.8027(2) 0.97294(17) 0.0703(19) Uani 1 1 d G . . . .
H41 H 1.048866 0.789248 1.009792 0.084 Uiso 1 1 calc R U . . .
C42 C 1.0828(3) 0.8128(2) 0.9399(2) 0.075(2) Uani 1 1 d G . . . .
H42 H 1.137316 0.806328 0.954127 0.090 Uiso 1 1 calc R U . . .
C43 C 1.0557(3) 0.8324(2) 0.8860(2) 0.080(2) Uani 1 1 d G . . . .
H43 H 1.091587 0.839372 0.863359 0.097 Uiso 1 1 calc R U . . .
C44 C 0.9760(3) 0.8419(2) 0.86510(17) 0.0713(19) Uani 1 1 d G . . . .
H44 H 0.957408 0.855337 0.828254 0.086 Uiso 1 1 calc R U . . .
C12 C 0.5615(4) 0.7468(3) 0.7463(3) 0.0586(16) Uani 1 1 d . . . . .
H12 H 0.572440 0.790106 0.751319 0.070 Uiso 1 1 calc R U . . .
C38 C 0.9902(3) 0.8083(2) 0.63952(19) 0.0705(19) Uani 1 1 d G . . . .
H38 H 0.939626 0.796953 0.602965 0.085 Uiso 1 1 calc R U . . .
C33 C 1.0057(3) 0.8559(2) 0.6842(2) 0.0660(18) Uani 1 1 d G . . . .
C34 C 1.0797(3) 0.8726(2) 0.7377(2) 0.082(2) Uani 1 1 d G . . . .
H34 H 1.090338 0.905101 0.768292 0.099 Uiso 1 1 calc R U . . .
C35 C 1.1382(3) 0.8415(3) 0.7465(2) 0.104(3) Uani 1 1 d G . . . .
H35 H 1.188817 0.852903 0.783068 0.125 Uiso 1 1 calc R U . . .
C36 C 1.1227(4) 0.7939(3) 0.7018(3) 0.097(3) Uani 1 1 d G . . . .
H36 H 1.162701 0.772730 0.707793 0.117 Uiso 1 1 calc R U . . .
C37 C 1.0487(4) 0.7773(2) 0.6483(3) 0.086(2) Uani 1 1 d G . . . .
H37 H 1.038106 0.744754 0.617742 0.103 Uiso 1 1 calc R U . . .
C147 C 0.3366(2) 0.5538(2) 0.9728(2) 0.0656(18) Uani 1 1 d G . . . .
C148 C 0.3901(4) 0.5377(2) 0.9485(2) 0.081(2) Uani 1 1 d G . . . .
H148 H 0.364165 0.504516 0.914960 0.097 Uiso 1 1 calc R U . . .
C149 C 0.4814(3) 0.5702(3) 0.9734(3) 0.106(3) Uani 1 1 d G . . . .
H149 H 0.517993 0.559251 0.956765 0.128 Uiso 1 1 calc R U . . .
C150 C 0.5193(3) 0.6188(3) 1.0225(3) 0.106(3) Uani 1 1 d G U . . .
H150 H 0.581777 0.641027 1.039458 0.127 Uiso 1 1 calc R U . . .
C151 C 0.4658(4) 0.6349(2) 1.0468(2) 0.107(3) Uani 1 1 d G . . . .
H151 H 0.491734 0.668068 1.080345 0.129 Uiso 1 1 calc R U . . .
C152 C 0.3745(4) 0.6024(2) 1.0219(2) 0.083(2) Uani 1 1 d G . . . .
H152 H 0.337906 0.613333 1.038540 0.099 Uiso 1 1 calc R U . . .
C57 C 0.6747(3) 0.98115(16) 0.6871(2) 0.0715(19) Uani 1 1 d G . . . .
C62 C 0.7632(3) 0.99733(19) 0.6953(2) 0.0690(18) Uani 1 1 d G . . . .
H62 H 0.785005 0.965875 0.689240 0.083 Uiso 1 1 calc R U . . .
C61 C 0.8199(2) 1.0595(2) 0.7125(2) 0.0741(19) Uani 1 1 d G . . . .
H61 H 0.880405 1.070607 0.718185 0.089 Uiso 1 1 calc R U . . .
C60 C 0.7880(3) 1.10557(16) 0.7214(3) 0.086(2) Uani 1 1 d G . . . .
H60 H 0.826755 1.148093 0.733200 0.103 Uiso 1 1 calc R U . . .
C59 C 0.6995(4) 1.08939(19) 0.7132(3) 0.103(3) Uani 1 1 d G . . . .
H59 H 0.677704 1.120848 0.719271 0.124 Uiso 1 1 calc R U . . .
C58 C 0.6428(3) 1.0272(2) 0.6960(3) 0.092(3) Uani 1 1 d G . . . .
H58 H 0.582302 1.016117 0.690326 0.111 Uiso 1 1 calc R U . . .
C87 C 0.5083(3) 0.6742(3) 0.5165(2) 0.0673(18) Uani 1 1 d G . . . .
C88 C 0.4558(3) 0.6947(3) 0.53840(18) 0.081(2) Uani 1 1 d G . . . .
H88 H 0.476857 0.711312 0.579841 0.097 Uiso 1 1 calc R U . . .
C89 C 0.3725(3) 0.6910(3) 0.4997(3) 0.092(3) Uani 1 1 d G . . . .
H89 H 0.336568 0.704964 0.514640 0.110 Uiso 1 1 calc R U . . .
C90 C 0.3417(3) 0.6667(3) 0.4390(3) 0.111(3) Uani 1 1 d G . . . .
H90 H 0.284707 0.664131 0.412557 0.133 Uiso 1 1 calc R U . . .
C91 C 0.3942(4) 0.6462(3) 0.41712(19) 0.120(4) Uani 1 1 d G U . . .
H91 H 0.373135 0.629647 0.375673 0.144 Uiso 1 1 calc R U . . .
C92 C 0.4775(4) 0.6500(3) 0.4558(2) 0.104(3) Uani 1 1 d G U . . .
H92 H 0.513425 0.635993 0.440873 0.125 Uiso 1 1 calc R U . . .
C75 C 0.6929(3) 0.6856(2) 0.52509(18) 0.0593(16) Uani 1 1 d G . . . .
C80 C 0.7339(3) 0.74610(17) 0.5196(2) 0.0706(18) Uani 1 1 d G . . . .
H80 H 0.728186 0.779819 0.539789 0.085 Uiso 1 1 calc R U . . .
C79 C 0.7834(3) 0.75729(18) 0.4844(2) 0.078(2) Uani 1 1 d G . . . .
H79 H 0.811400 0.798664 0.480613 0.094 Uiso 1 1 calc R U . . .
C78 C 0.7917(3) 0.7080(2) 0.45479(19) 0.075(2) Uani 1 1 d G . . . .
H78 H 0.825527 0.715608 0.430766 0.090 Uiso 1 1 calc R U . . .
C77 C 0.7507(4) 0.6474(2) 0.4603(2) 0.080(2) Uani 1 1 d G . . . .
H77 H 0.756441 0.613706 0.440093 0.097 Uiso 1 1 calc R U . . .
C76 C 0.7013(3) 0.63623(16) 0.4955(2) 0.0709(19) Uani 1 1 d G . . . .
H76 H 0.673227 0.594859 0.499268 0.085 Uiso 1 1 calc R U . . .
C28 C 0.9528(3) 0.9233(2) 0.5682(2) 0.075(2) Uani 1 1 d G . . . .
H28 H 1.009274 0.921066 0.588570 0.090 Uiso 1 1 calc R U . . .
C29 C 0.9300(4) 0.9362(2) 0.5109(2) 0.085(2) Uani 1 1 d G . . . .
H29 H 0.971012 0.942777 0.492172 0.102 Uiso 1 1 calc R U . . .
C30 C 0.8474(4) 0.9395(2) 0.48113(17) 0.089(3) Uani 1 1 d G . . . .
H30 H 0.831820 0.948325 0.441998 0.106 Uiso 1 1 calc R U . . .
C31 C 0.7874(3) 0.9299(3) 0.5086(2) 0.084(2) Uani 1 1 d G . . . .
H31 H 0.730887 0.932164 0.488222 0.101 Uiso 1 1 calc R U . . .
C32 C 0.8101(3) 0.9170(2) 0.5659(2) 0.075(2) Uani 1 1 d G . . . .
H32 H 0.769147 0.910453 0.584619 0.090 Uiso 1 1 calc R U . . .
C27 C 0.8928(3) 0.9137(2) 0.59566(16) 0.0642(17) Uani 1 1 d G . . . .
C3 C 0.9482(4) 0.5636(3) 0.7959(3) 0.0576(15) Uani 1 1 d . . . . .
H3 H 0.901954 0.556354 0.810039 0.069 Uiso 1 1 calc R U . . .
C51 C 0.8320(3) 0.92945(16) 0.89041(19) 0.0640(17) Uani 1 1 d G . . . .
C56 C 0.8782(3) 0.9591(2) 0.95018(17) 0.0716(19) Uani 1 1 d G . . . .
H56 H 0.907137 0.938809 0.978661 0.086 Uiso 1 1 calc R U . . .
C55 C 0.8820(3) 1.0183(2) 0.96827(16) 0.075(2) Uani 1 1 d G . . . .
H55 H 0.913520 1.038536 1.009122 0.090 Uiso 1 1 calc R U . . .
C54 C 0.8396(3) 1.04793(16) 0.9266(2) 0.073(2) Uani 1 1 d G . . . .
H54 H 0.842173 1.088417 0.938964 0.088 Uiso 1 1 calc R U . . .
C53 C 0.7934(3) 1.0183(2) 0.86683(19) 0.074(2) Uani 1 1 d G . . . .
H53 H 0.764442 1.038571 0.838344 0.089 Uiso 1 1 calc R U . . .
C52 C 0.7896(3) 0.9591(2) 0.84873(15) 0.0683(18) Uani 1 1 d G . . . .
H52 H 0.758057 0.938844 0.807883 0.082 Uiso 1 1 calc R U . . .
C1 C 0.9945(4) 0.5234(3) 0.8027(3) 0.0564(15) Uani 1 1 d . . . . .
H1 H 0.978811 0.489429 0.821742 0.068 Uiso 1 1 calc R U . . .
C93 C 0.1458(3) 0.5200(2) 0.6118(2) 0.0658(18) Uani 1 1 d G . . . .
C98 C 0.1864(3) 0.5821(2) 0.64066(19) 0.077(2) Uani 1 1 d G . . . .
H98 H 0.162656 0.598267 0.664902 0.092 Uiso 1 1 calc R U . . .
C97 C 0.2618(3) 0.62070(18) 0.6341(2) 0.082(2) Uani 1 1 d G . . . .
H97 H 0.289544 0.663162 0.653833 0.098 Uiso 1 1 calc R U . . .
C96 C 0.2965(3) 0.5971(2) 0.5986(2) 0.091(3) Uani 1 1 d G . . . .
H96 H 0.348040 0.623457 0.594113 0.109 Uiso 1 1 calc R U . . .
C95 C 0.2559(3) 0.5350(3) 0.5697(2) 0.087(2) Uani 1 1 d G . . . .
H95 H 0.279648 0.518858 0.545460 0.105 Uiso 1 1 calc R U . . .
C94 C 0.1805(3) 0.49643(19) 0.57628(19) 0.0706(19) Uani 1 1 d G . . . .
H94 H 0.152760 0.453963 0.556528 0.085 Uiso 1 1 calc R U . . .
C63 C 0.5585(4) 0.8841(3) 0.5702(2) 0.085(2) Uani 1 1 d G . . . .
C64 C 0.5811(4) 0.8433(3) 0.5404(3) 0.085(2) Uani 1 1 d G . . . .
H64 H 0.610085 0.818228 0.561706 0.102 Uiso 1 1 calc R U . . .
C65 C 0.5611(4) 0.8390(3) 0.4795(3) 0.110(3) Uani 1 1 d G . . . .
H65 H 0.576532 0.811119 0.459136 0.132 Uiso 1 1 calc R U . . .
C66 C 0.5187(4) 0.8757(3) 0.4483(2) 0.108(3) Uani 1 1 d G . . . .
H66 H 0.505050 0.872765 0.406677 0.130 Uiso 1 1 calc R U . . .
C67 C 0.4961(4) 0.9165(3) 0.4781(3) 0.123(4) Uani 1 1 d G U . . .
H67 H 0.467119 0.941521 0.456787 0.148 Uiso 1 1 calc R U . . .
C68 C 0.5161(4) 0.9207(3) 0.5390(3) 0.113(3) Uani 1 1 d G U . . .
H68 H 0.500672 0.948631 0.559357 0.135 Uiso 1 1 calc R U . . .
C23 C 1.0799(3) 1.07779(17) 0.7684(2) 0.083(2) Uani 1 1 d G . . . .
H23 H 1.120793 1.113746 0.763248 0.099 Uiso 1 1 calc R U . . .
C24 C 1.0622(3) 1.07914(18) 0.8198(2) 0.083(2) Uani 1 1 d G . . . .
H24 H 1.091084 1.116026 0.849740 0.099 Uiso 1 1 calc R U . . .
C25 C 1.0024(3) 1.0265(2) 0.82729(18) 0.0744(19) Uani 1 1 d G . . . .
H25 H 0.990290 1.027453 0.862404 0.089 Uiso 1 1 calc R U . . .
C26 C 0.9601(3) 0.97256(18) 0.7834(2) 0.0665(17) Uani 1 1 d G . . . .
H26 H 0.919202 0.936600 0.788576 0.080 Uiso 1 1 calc R U . . .
C21 C 0.9778(3) 0.97120(16) 0.73206(17) 0.0598(16) Uani 1 1 d G . . . .
C22 C 1.0376(3) 1.0238(2) 0.72453(19) 0.0683(18) Uani 1 1 d G . . . .
H22 H 1.049704 1.022891 0.689418 0.082 Uiso 1 1 calc R U . . .
C69 C 0.5036(4) 0.8774(3) 0.6831(4) 0.095(3) Uani 1 1 d G . . . .
C74 C 0.5248(4) 0.8963(3) 0.7435(3) 0.113(3) Uani 1 1 d G . . . .
H74 H 0.584200 0.921377 0.769369 0.135 Uiso 1 1 calc R U . . .
C73 C 0.4591(6) 0.8786(4) 0.7661(3) 0.143(4) Uani 1 1 d G U . . .
H73 H 0.473550 0.891615 0.807428 0.172 Uiso 1 1 calc R U . . .
C72 C 0.3722(5) 0.8420(4) 0.7283(5) 0.169(7) Uani 1 1 d G . . . .
H72 H 0.327229 0.829910 0.743741 0.203 Uiso 1 1 calc R U . . .
C71 C 0.3510(4) 0.8230(3) 0.6679(4) 0.141(5) Uani 1 1 d G . . . .
H71 H 0.291556 0.797967 0.641995 0.170 Uiso 1 1 calc R U . . .
C70 C 0.4167(5) 0.8407(3) 0.6452(3) 0.121(3) Uani 1 1 d G U . . .
H70 H 0.402204 0.827728 0.603935 0.146 Uiso 1 1 calc R U . . .
C174 C 0.3828(7) 0.7457(5) 0.9317(5) 0.097(3) Uani 1 1 d . . . . .
H174 H 0.403780 0.712762 0.939828 0.116 Uiso 1 1 calc R U . . .
C173 C 0.4221(7) 0.8002(5) 0.9723(5) 0.098(3) Uani 1 1 d . . . . .
C175 C 0.3122(8) 0.7381(5) 0.8784(5) 0.108(3) Uani 1 1 d . . . . .
H175 H 0.287056 0.700178 0.850083 0.129 Uiso 1 1 calc R U . . .
C199 C 0.3142(6) 0.9700(4) 0.6329(3) 0.151(5) Uani 1 1 d G U . . .
H199 H 0.358820 0.993376 0.670640 0.181 Uiso 1 1 calc R U . . .
C191 C 0.3323(4) 0.9736(3) 0.5817(5) 0.115(3) Uani 1 1 d G . . . .
H191 H 0.389315 0.999479 0.584459 0.139 Uiso 1 1 calc R U . . .
C187 C 0.2669(7) 0.9394(4) 0.5265(4) 0.117(3) Uani 1 1 d G . . . .
C188 C 0.1835(5) 0.9016(3) 0.5225(4) 0.126(4) Uani 1 1 d G . . . .
H188 H 0.138787 0.878209 0.484806 0.152 Uiso 1 1 calc R U . . .
C189 C 0.1653(5) 0.8980(3) 0.5737(5) 0.128(4) Uani 1 1 d G U . . .
H189 H 0.108291 0.872106 0.570986 0.154 Uiso 1 1 calc R U . . .
C190 C 0.2307(7) 0.9322(4) 0.6289(4) 0.137(4) Uani 1 1 d G U . . .
H190 H 0.218306 0.929688 0.663904 0.164 Uiso 1 1 calc R U . . .
C177 C 0.3172(9) 0.8377(6) 0.9064(6) 0.133(4) Uani 1 1 d . . . . .
H177 H 0.293873 0.869551 0.898680 0.160 Uiso 1 1 calc R U . . .
C178 C 0.3911(10) 0.8471(6) 0.9595(6) 0.137(4) Uani 1 1 d . . . . .
H178 H 0.419542 0.886129 0.986539 0.165 Uiso 1 1 calc R U . . .
C172 C 0.5001(8) 0.8112(6) 1.0311(5) 0.124(4) Uani 1 1 d . . . . .
H17A H 0.481315 0.813929 1.064353 0.186 Uiso 1 1 calc R U . . .
H17B H 0.548501 0.850171 1.035549 0.186 Uiso 1 1 calc R U . . .
H17C H 0.520797 0.776566 1.031208 0.186 Uiso 1 1 calc R U . . .
C181 C 0.7560(6) 0.9855(5) 1.1282(4) 0.154(4) Uani 1 1 d G U . . .
H181 H 0.802826 0.985793 1.163464 0.184 Uiso 1 1 calc R U . . .
C182 C 0.7622(6) 0.9780(5) 1.0731(5) 0.159(4) Uani 1 1 d G U . . .
H182 H 0.813281 0.973078 1.070646 0.191 Uiso 1 1 calc R U . . .
C183 C 0.6936(8) 0.9776(5) 1.0215(4) 0.179(4) Uani 1 1 d G U . . .
H183 H 0.697869 0.972468 0.983834 0.215 Uiso 1 1 calc R U . . .
C184 C 0.6189(7) 0.9848(5) 1.0251(4) 0.187(4) Uani 1 1 d G U . . .
H184 H 0.572001 0.984572 0.989839 0.225 Uiso 1 1 calc R U . . .
C185 C 0.6126(6) 0.9924(5) 1.0802(6) 0.168(4) Uani 1 1 d G U . . .
H185 H 0.561544 0.997286 1.082657 0.201 Uiso 1 1 calc R U . . .
C180 C 0.6812(8) 0.9927(5) 1.1318(4) 0.175(4) Uani 1 1 d G U . . .
C176 C 0.2784(9) 0.7821(5) 0.8654(5) 0.125(4) Uani 1 1 d . . . . .
H176 H 0.229140 0.775494 0.829055 0.149 Uiso 1 1 calc R U . . .
C171 C 0.3173(5) 0.8221(5) 1.0802(4) 0.148(3) Uani 1 1 d G U . . .
H171 H 0.280095 0.795491 1.042255 0.177 Uiso 1 1 calc R U . . .
C170 C 0.3358(6) 0.8858(5) 1.0867(4) 0.161(4) Uani 1 1 d G U . . .
H170 H 0.311283 0.902641 1.053271 0.194 Uiso 1 1 calc R U . . .
C169 C 0.3903(6) 0.9247(3) 1.1422(5) 0.161(4) Uani 1 1 d G U . . .
H169 H 0.402959 0.968218 1.146714 0.193 Uiso 1 1 calc R U . . .
C168 C 0.4262(5) 0.9000(5) 1.1912(4) 0.163(4) Uani 1 1 d G U . . .
H168 H 0.463448 0.926645 1.229141 0.195 Uiso 1 1 calc R U . . .
C167 C 0.4077(6) 0.8364(5) 1.1847(4) 0.155(4) Uani 1 1 d G U . . .
H167 H 0.432261 0.819495 1.218127 0.186 Uiso 1 1 calc R U . . .
C166 C 0.3532(6) 0.7974(3) 1.1292(5) 0.145(3) Uani 1 1 d G U . . .
C198 C 0.4633(11) 0.2729(8) 0.6605(7) 0.177(6) Uani 1 1 d . . . . .
H19A H 0.511383 0.261047 0.657820 0.266 Uiso 1 1 calc R U . . .
H19B H 0.487506 0.316685 0.680429 0.266 Uiso 1 1 calc R U . . .
H19C H 0.418818 0.267130 0.620242 0.266 Uiso 1 1 calc R U . . .
C197 C 0.3689(6) 0.1716(5) 0.6710(3) 0.128(4) Uani 1 1 d G . . . .
H197 H 0.354929 0.154817 0.630586 0.154 Uiso 1 1 calc R U . . .
C192 C 0.4220(6) 0.2341(4) 0.6949(4) 0.127(4) Uani 1 1 d G . . . .
C193 C 0.4424(5) 0.2587(3) 0.7539(4) 0.120(4) Uani 1 1 d G . . . .
H193 H 0.478737 0.301369 0.770277 0.144 Uiso 1 1 calc R U . . .
C194 C 0.4096(6) 0.2209(5) 0.7891(3) 0.121(4) Uani 1 1 d G . . . .
H194 H 0.423581 0.237715 0.829442 0.145 Uiso 1 1 calc R U . . .
C195 C 0.3565(6) 0.1585(5) 0.7652(4) 0.142(5) Uani 1 1 d G . . . .
H195 H 0.334100 0.132612 0.789179 0.171 Uiso 1 1 calc R U . . .
C196 C 0.3361(5) 0.1338(3) 0.7061(5) 0.150(5) Uani 1 1 d G . . . .
H196 H 0.299773 0.091162 0.689751 0.180 Uiso 1 1 calc R U . . .
C186 C 0.2815(14) 0.9467(7) 0.4685(7) 0.205(8) Uani 1 1 d . . . . .
H18A H 0.345346 0.963803 0.477596 0.307 Uiso 1 1 calc R U . . .
H18B H 0.254223 0.974998 0.449061 0.307 Uiso 1 1 calc R U . . .
H18C H 0.254224 0.905943 0.441581 0.307 Uiso 1 1 calc R U . . .
C165 C 0.3275(10) 0.7296(7) 1.1129(7) 0.171(5) Uani 1 1 d . U . . .
H16A H 0.377010 0.720712 1.108953 0.257 Uiso 1 1 calc R U . . .
H16B H 0.275668 0.713225 1.074838 0.257 Uiso 1 1 calc R U . . .
H16C H 0.312676 0.709869 1.144222 0.257 Uiso 1 1 calc R U . . .
C179 C 0.6686(12) 1.0015(8) 1.1884(7) 0.201(5) Uani 1 1 d . U . . .
H17D H 0.723682 1.031643 1.219271 0.301 Uiso 1 1 calc R U . . .
H17E H 0.653267 0.961604 1.201374 0.301 Uiso 1 1 calc R U . . .
H17F H 0.620507 1.017065 1.181977 0.301 Uiso 1 1 calc R U . . .

loop_
_atom_site_aniso_label
_atom_site_aniso_U_11
_atom_site_aniso_U_22
_atom_site_aniso_U_33
_atom_site_aniso_U_23
_atom_site_aniso_U_13
_atom_site_aniso_U_12
Tb2 0.05169(19) 0.04786(18) 0.05004(18) 0.01802(13) 0.02414(14) 0.02143(14)
Tb1 0.0551(2) 0.04740(19) 0.0608(2) 0.02002(14) 0.02913(16) 0.02251(15)
Si7 0.0602(10) 0.0534(10) 0.0540(9) 0.0196(8) 0.0267(8) 0.0273(8)
Si6 0.0531(10) 0.0515(9) 0.0541(9) 0.0164(7) 0.0249(8) 0.0198(8)
Si8 0.0582(10) 0.0531(10) 0.0529(9) 0.0152(7) 0.0249(8) 0.0238(8)
Si4 0.0575(10) 0.0543(10) 0.0624(10) 0.0177(8) 0.0230(8) 0.0218(8)
Si2 0.0652(11) 0.0544(10) 0.0639(10) 0.0207(8) 0.0312(9) 0.0269(9)
Si5 0.0661(11) 0.0611(11) 0.0520(9) 0.0225(8) 0.0275(8) 0.0297(9)
Si1 0.0589(11) 0.0515(10) 0.0696(11) 0.0208(8) 0.0329(9) 0.0209(8)
Si3 0.0623(12) 0.0536(11) 0.1065(15) 0.0267(10) 0.0353(11) 0.0275(9)
O8 0.058(3) 0.058(3) 0.055(2) 0.0198(19) 0.027(2) 0.026(2)
O1 0.057(3) 0.058(3) 0.071(3) 0.025(2) 0.036(2) 0.023(2)
O4 0.063(3) 0.050(2) 0.063(2) 0.019(2) 0.030(2) 0.022(2)
O7 0.059(3) 0.054(2) 0.055(2) 0.0145(19) 0.026(2) 0.023(2)
O2 0.060(3) 0.053(2) 0.065(3) 0.020(2) 0.029(2) 0.023(2)
O5 0.057(3) 0.061(3) 0.050(2) 0.0224(19) 0.0198(19) 0.024(2)
O6 0.052(2) 0.061(3) 0.062(2) 0.021(2) 0.029(2) 0.024(2)
O3 0.055(3) 0.056(3) 0.087(3) 0.022(2) 0.030(2) 0.024(2)
N4 0.061(3) 0.047(3) 0.053(3) 0.016(2) 0.025(2) 0.023(3)
N1 0.058(3) 0.054(3) 0.051(3) 0.019(2) 0.025(2) 0.026(2)
N2 0.061(3) 0.048(3) 0.065(3) 0.020(2) 0.030(3) 0.025(3)
N3 0.066(3) 0.050(3) 0.074(3) 0.018(3) 0.038(3) 0.023(3)
C6 0.055(4) 0.055(4) 0.053(3) 0.016(3) 0.025(3) 0.024(3)
C123 0.053(4) 0.052(4) 0.056(3) 0.011(3) 0.023(3) 0.022(3)
C124 0.058(4) 0.051(4) 0.063(4) 0.016(3) 0.027(3) 0.019(3)
C125 0.066(4) 0.061(4) 0.070(4) 0.019(3) 0.025(3) 0.033(3)
C126 0.078(5) 0.058(4) 0.083(5) 0.032(4) 0.041(4) 0.028(4)
C127 0.078(5) 0.065(4) 0.087(5) 0.028(4) 0.048(4) 0.025(4)
C128 0.059(4) 0.061(4) 0.066(4) 0.025(3) 0.028(3) 0.028(3)
C16 0.060(4) 0.053(4) 0.060(4) 0.019(3) 0.031(3) 0.024(3)
C15 0.059(4) 0.051(4) 0.054(3) 0.015(3) 0.025(3) 0.019(3)
C5 0.059(4) 0.058(4) 0.044(3) 0.013(3) 0.020(3) 0.025(3)
C105 0.073(5) 0.065(4) 0.046(3) 0.012(3) 0.018(3) 0.033(4)
C110 0.068(5) 0.074(5) 0.092(5) 0.018(4) 0.032(4) 0.033(4)
C109 0.085(6) 0.095(6) 0.103(6) 0.017(5) 0.038(5) 0.050(5)
C108 0.106(7) 0.110(7) 0.080(5) 0.005(5) 0.013(5) 0.078(6)
C107 0.111(7) 0.082(5) 0.062(4) 0.018(4) 0.025(4) 0.057(5)
C106 0.084(5) 0.072(5) 0.059(4) 0.019(3) 0.018(4) 0.044(4)
C129 0.076(5) 0.052(4) 0.055(3) 0.022(3) 0.030(3) 0.032(3)
C134 0.084(5) 0.061(4) 0.061(4) 0.019(3) 0.035(4) 0.035(4)
C133 0.102(6) 0.065(5) 0.066(4) 0.011(4) 0.032(4) 0.044(4)
C132 0.088(6) 0.059(4) 0.060(4) 0.003(3) 0.013(4) 0.022(4)
C131 0.074(5) 0.074(5) 0.066(4) 0.009(4) 0.013(4) 0.027(4)
C130 0.071(5) 0.070(5) 0.057(4) 0.010(3) 0.017(3) 0.029(4)
C11 0.060(4) 0.060(4) 0.064(4) 0.013(3) 0.030(3) 0.022(3)
C135 0.062(4) 0.065(4) 0.071(4) 0.030(3) 0.035(3) 0.036(3)
C136 0.076(5) 0.062(4) 0.068(4) 0.019(3) 0.039(4) 0.029(4)
C137 0.082(5) 0.081(5) 0.089(5) 0.035(4) 0.052(5) 0.043(4)
C138 0.061(5) 0.076(5) 0.102(6) 0.031(4) 0.042(4) 0.030(4)
C139 0.059(5) 0.089(6) 0.081(5) 0.026(4) 0.024(4) 0.023(4)
C140 0.058(4) 0.076(5) 0.065(4) 0.020(4) 0.020(3) 0.022(4)
C18 0.061(4) 0.050(4) 0.059(4) 0.013(3) 0.028(3) 0.018(3)
C4 0.064(4) 0.047(3) 0.065(4) 0.023(3) 0.032(3) 0.026(3)
C14 0.056(4) 0.055(4) 0.061(4) 0.015(3) 0.031(3) 0.019(3)
C117 0.056(4) 0.053(4) 0.060(4) 0.017(3) 0.030(3) 0.021(3)
C118 0.057(4) 0.075(4) 0.055(4) 0.017(3) 0.024(3) 0.030(3)
C119 0.073(5) 0.094(6) 0.064(4) 0.011(4) 0.027(4) 0.039(4)
C120 0.083(5) 0.089(5) 0.069(4) 0.009(4) 0.034(4) 0.049(5)
C121 0.090(6) 0.122(7) 0.070(5) 0.025(5) 0.026(4) 0.070(6)
C122 0.069(5) 0.096(6) 0.057(4) 0.016(4) 0.024(3) 0.047(4)
C17 0.061(4) 0.052(4) 0.055(3) 0.018(3) 0.027(3) 0.022(3)
C13 0.064(4) 0.053(4) 0.065(4) 0.019(3) 0.031(3) 0.023(3)
C9 0.070(4) 0.064(4) 0.061(4) 0.021(3) 0.035(3) 0.030(3)
C99 0.076(5) 0.065(4) 0.053(4) 0.019(3) 0.034(3) 0.032(4)
C100 0.131(7) 0.061(5) 0.058(4) 0.023(4) 0.031(5) 0.042(5)
C101 0.144(7) 0.067(5) 0.066(4) 0.025(4) 0.031(4) 0.030(5)
C102 0.163(10) 0.061(5) 0.083(6) 0.013(4) 0.078(6) 0.029(6)
C103 0.113(7) 0.070(6) 0.132(8) 0.020(5) 0.084(7) 0.034(5)
C104 0.083(5) 0.069(5) 0.092(5) 0.023(4) 0.048(4) 0.036(4)
C45 0.058(4) 0.058(4) 0.057(4) 0.014(3) 0.024(3) 0.017(3)
C46 0.072(5) 0.064(4) 0.059(4) 0.017(3) 0.030(3) 0.028(4)
C47 0.066(4) 0.083(5) 0.063(4) 0.023(4) 0.032(4) 0.031(4)
C48 0.060(4) 0.073(5) 0.060(4) 0.022(3) 0.027(3) 0.019(4)
C49 0.083(5) 0.057(4) 0.048(3) 0.015(3) 0.024(3) 0.021(4)
C50 0.068(4) 0.066(4) 0.059(4) 0.027(3) 0.034(3) 0.026(3)
C8 0.059(4) 0.057(4) 0.055(3) 0.017(3) 0.031(3) 0.026(3)
C81 0.064(4) 0.049(4) 0.066(4) 0.010(3) 0.026(3) 0.018(3)
C82 0.059(4) 0.047(4) 0.092(5) 0.018(3) 0.029(4) 0.021(3)
C83 0.077(5) 0.071(5) 0.074(4) 0.021(4) 0.031(4) 0.037(4)
C84 0.079(5) 0.064(5) 0.087(5) 0.030(4) 0.039(4) 0.027(4)
C85 0.070(5) 0.072(5) 0.118(7) 0.034(5) 0.031(5) 0.018(4)
C86 0.067(5) 0.072(5) 0.085(5) 0.030(4) 0.014(4) 0.012(4)
C20 0.055(4) 0.074(5) 0.055(4) 0.025(3) 0.026(3) 0.030(3)
C2 0.057(4) 0.056(4) 0.074(4) 0.021(3) 0.031(3) 0.030(3)
C111 0.063(4) 0.062(4) 0.059(4) 0.018(3) 0.025(3) 0.026(3)
C116 0.059(4) 0.084(5) 0.057(4) 0.011(4) 0.022(3) 0.028(4)
C115 0.069(5) 0.091(6) 0.067(5) 0.001(4) 0.021(4) 0.030(4)
C114 0.101(7) 0.080(5) 0.060(4) 0.002(4) 0.015(4) 0.042(5)
C113 0.102(7) 0.084(6) 0.081(6) 0.002(5) 0.025(5) -0.006(5)
C112 0.081(6) 0.081(5) 0.075(5) 0.005(4) 0.036(4) -0.001(4)
C153 0.061(4) 0.056(4) 0.061(4) 0.018(3) 0.034(3) 0.028(3)
C154 0.070(4) 0.063(4) 0.055(4) 0.018(3) 0.025(3) 0.029(3)
C155 0.076(5) 0.078(5) 0.056(4) 0.020(4) 0.025(4) 0.041(4)
C156 0.076(5) 0.060(4) 0.072(4) 0.030(3) 0.040(4) 0.034(4)
C157 0.070(4) 0.055(4) 0.065(4) 0.021(3) 0.036(3) 0.027(3)
C158 0.066(4) 0.053(4) 0.059(4) 0.019(3) 0.030(3) 0.030(3)
C19 0.060(4) 0.049(3) 0.058(3) 0.019(3) 0.029(3) 0.023(3)
C141 0.057(4) 0.047(3) 0.055(3) 0.015(3) 0.025(3) 0.021(3)
C146 0.070(4) 0.061(4) 0.055(4) 0.017(3) 0.027(3) 0.031(3)
C145 0.063(4) 0.054(4) 0.071(4) 0.023(3) 0.020(3) 0.020(3)
C144 0.060(4) 0.068(4) 0.053(4) 0.025(3) 0.018(3) 0.022(3)
C143 0.066(4) 0.077(5) 0.056(4) 0.024(3) 0.031(3) 0.032(4)
C142 0.062(4) 0.065(4) 0.066(4) 0.020(3) 0.027(3) 0.032(3)
C10 0.055(4) 0.054(4) 0.055(3) 0.019(3) 0.024(3) 0.022(3)
C159 0.066(4) 0.059(4) 0.050(3) 0.013(3) 0.027(3) 0.026(3)
C164 0.077(5) 0.062(4) 0.056(4) 0.022(3) 0.034(3) 0.036(4)
C163 0.083(5) 0.066(4) 0.066(4) 0.022(3) 0.037(4) 0.036(4)
C162 0.096(6) 0.066(5) 0.073(4) 0.017(4) 0.046(4) 0.042(4)
C161 0.089(5) 0.061(4) 0.085(5) 0.019(4) 0.046(4) 0.033(4)
C160 0.072(5) 0.060(4) 0.073(4) 0.017(3) 0.038(4) 0.029(4)
C7 0.078(5) 0.066(4) 0.066(4) 0.033(3) 0.039(4) 0.043(4)
C39 0.065(4) 0.044(3) 0.071(4) 0.011(3) 0.025(3) 0.019(3)
C40 0.071(4) 0.053(4) 0.071(4) 0.025(3) 0.032(4) 0.026(3)
C41 0.071(5) 0.051(4) 0.081(5) 0.026(3) 0.023(4) 0.020(3)
C42 0.072(5) 0.063(4) 0.101(6) 0.024(4) 0.035(4) 0.035(4)
C43 0.075(5) 0.079(5) 0.101(6) 0.033(4) 0.044(5) 0.034(4)
C44 0.076(5) 0.075(5) 0.084(5) 0.031(4) 0.041(4) 0.042(4)
C12 0.070(4) 0.046(3) 0.061(4) 0.009(3) 0.031(3) 0.017(3)
C38 0.080(5) 0.066(4) 0.095(5) 0.031(4) 0.059(4) 0.033(4)
C33 0.058(4) 0.064(4) 0.086(5) 0.028(4) 0.039(4) 0.022(3)
C34 0.070(5) 0.080(5) 0.103(6) 0.028(5) 0.035(5) 0.034(4)
C35 0.082(6) 0.086(6) 0.142(8) 0.025(6) 0.027(6) 0.046(5)
C36 0.085(6) 0.087(6) 0.162(9) 0.056(6) 0.073(7) 0.051(5)
C37 0.099(6) 0.074(5) 0.122(7) 0.036(5) 0.073(6) 0.043(5)
C147 0.061(4) 0.059(4) 0.072(4) 0.028(4) 0.020(4) 0.020(3)
C148 0.065(5) 0.099(6) 0.090(5) 0.058(5) 0.033(4) 0.035(4)
C149 0.077(6) 0.153(10) 0.108(7) 0.078(7) 0.042(5) 0.050(6)
C150 0.073(5) 0.103(6) 0.113(6) 0.064(5) 0.012(5) 0.017(4)
C151 0.092(7) 0.079(6) 0.105(7) 0.033(5) -0.006(6) 0.021(5)
C152 0.072(5) 0.062(5) 0.081(5) 0.021(4) 0.001(4) 0.013(4)
C57 0.074(5) 0.056(4) 0.099(5) 0.025(4) 0.047(4) 0.027(4)
C62 0.075(5) 0.057(4) 0.079(5) 0.015(4) 0.033(4) 0.028(4)
C61 0.069(5) 0.068(5) 0.083(5) 0.013(4) 0.030(4) 0.022(4)
C60 0.096(6) 0.052(4) 0.105(6) 0.011(4) 0.041(5) 0.022(4)
C59 0.119(8) 0.055(5) 0.162(9) 0.017(5) 0.085(7) 0.032(5)
C58 0.085(6) 0.061(5) 0.155(8) 0.024(5) 0.066(6) 0.035(4)
C87 0.064(4) 0.058(4) 0.076(5) 0.019(3) 0.023(4) 0.022(3)
C88 0.066(5) 0.101(6) 0.084(5) 0.043(5) 0.031(4) 0.034(4)
C89 0.079(6) 0.111(7) 0.104(6) 0.056(6) 0.043(5) 0.044(5)
C90 0.077(6) 0.088(6) 0.126(8) 0.005(6) -0.013(6) 0.041(5)
C91 0.115(6) 0.126(7) 0.111(6) -0.009(5) 0.009(5) 0.077(6)
C92 0.092(6) 0.109(6) 0.093(5) -0.008(4) -0.001(4) 0.061(5)
C75 0.059(4) 0.056(4) 0.058(4) 0.012(3) 0.020(3) 0.020(3)
C80 0.076(5) 0.060(4) 0.082(5) 0.016(4) 0.040(4) 0.023(4)
C79 0.076(5) 0.070(5) 0.082(5) 0.015(4) 0.033(4) 0.018(4)
C78 0.070(5) 0.100(6) 0.059(4) 0.018(4) 0.025(4) 0.038(5)
C77 0.110(6) 0.086(6) 0.068(5) 0.023(4) 0.043(5) 0.055(5)
C76 0.093(5) 0.069(5) 0.062(4) 0.022(3) 0.034(4) 0.040(4)
C28 0.084(5) 0.067(5) 0.090(5) 0.031(4) 0.054(4) 0.024(4)
C29 0.115(7) 0.063(5) 0.088(6) 0.022(4) 0.064(5) 0.020(5)
C30 0.131(8) 0.070(5) 0.074(5) 0.027(4) 0.052(5) 0.035(5)
C31 0.103(6) 0.079(5) 0.073(5) 0.027(4) 0.036(5) 0.035(5)
C32 0.086(5) 0.072(5) 0.083(5) 0.036(4) 0.042(4) 0.035(4)
C27 0.078(5) 0.045(4) 0.077(4) 0.018(3) 0.041(4) 0.019(3)
C3 0.065(4) 0.058(4) 0.061(4) 0.018(3) 0.029(3) 0.030(3)
C51 0.072(4) 0.059(4) 0.074(4) 0.020(3) 0.038(4) 0.029(4)
C56 0.083(5) 0.062(4) 0.075(5) 0.018(4) 0.034(4) 0.030(4)
C55 0.080(5) 0.065(5) 0.083(5) 0.008(4) 0.038(4) 0.023(4)
C54 0.093(6) 0.053(4) 0.087(5) 0.015(4) 0.048(5) 0.028(4)
C53 0.090(6) 0.060(4) 0.087(5) 0.025(4) 0.045(4) 0.033(4)
C52 0.076(5) 0.066(4) 0.072(4) 0.027(4) 0.034(4) 0.030(4)
C1 0.067(4) 0.052(4) 0.057(4) 0.017(3) 0.028(3) 0.026(3)
C93 0.068(4) 0.068(5) 0.061(4) 0.030(3) 0.022(3) 0.025(4)
C98 0.096(6) 0.070(5) 0.060(4) 0.028(4) 0.031(4) 0.022(4)
C97 0.086(6) 0.079(5) 0.072(5) 0.040(4) 0.027(4) 0.020(4)
C96 0.079(6) 0.107(7) 0.083(5) 0.047(5) 0.040(5) 0.016(5)
C95 0.077(5) 0.108(7) 0.077(5) 0.031(5) 0.035(4) 0.026(5)
C94 0.075(5) 0.091(5) 0.058(4) 0.027(4) 0.039(4) 0.030(4)
C63 0.066(5) 0.049(4) 0.111(6) 0.028(4) 0.009(4) 0.013(4)
C64 0.076(5) 0.084(6) 0.102(6) 0.041(5) 0.035(5) 0.033(5)
C65 0.102(7) 0.131(9) 0.098(7) 0.038(6) 0.040(6) 0.042(7)
C66 0.086(6) 0.105(7) 0.100(7) 0.044(6) 0.015(5) 0.013(6)
C67 0.128(7) 0.089(6) 0.126(7) 0.037(5) 0.007(5) 0.053(5)
C68 0.121(7) 0.085(5) 0.107(6) 0.022(5) 0.007(5) 0.047(5)
C23 0.070(5) 0.059(5) 0.117(7) 0.020(5) 0.035(5) 0.024(4)
C24 0.070(5) 0.054(4) 0.111(6) 0.000(4) 0.023(5) 0.023(4)
C25 0.072(5) 0.067(5) 0.087(5) 0.013(4) 0.032(4) 0.029(4)
C26 0.061(4) 0.054(4) 0.084(5) 0.014(4) 0.025(4) 0.024(3)
C21 0.061(4) 0.049(4) 0.073(4) 0.022(3) 0.028(3) 0.022(3)
C22 0.069(5) 0.054(4) 0.080(5) 0.016(4) 0.031(4) 0.018(4)
C69 0.079(6) 0.065(5) 0.163(9) 0.042(6) 0.056(6) 0.043(5)
C74 0.122(8) 0.085(7) 0.178(11) 0.037(7) 0.107(8) 0.042(6)
C73 0.144(8) 0.131(8) 0.179(8) 0.021(6) 0.096(7) 0.050(6)
C72 0.108(10) 0.115(10) 0.32(2) 0.045(12) 0.130(13) 0.034(8)
C71 0.117(9) 0.104(9) 0.251(16) 0.045(10) 0.126(11) 0.041(7)
C70 0.106(6) 0.095(6) 0.169(8) 0.040(6) 0.048(6) 0.048(5)
C174 0.087(6) 0.088(7) 0.139(9) 0.043(6) 0.064(6) 0.035(5)
C173 0.113(8) 0.098(7) 0.111(7) 0.042(6) 0.064(6) 0.050(6)
C175 0.122(9) 0.090(7) 0.138(9) 0.031(6) 0.072(8) 0.049(6)
C199 0.165(9) 0.126(8) 0.160(8) 0.031(6) 0.040(7) 0.079(7)
C191 0.100(8) 0.081(7) 0.150(10) 0.003(7) 0.038(7) 0.030(6)
C187 0.144(10) 0.091(7) 0.155(11) 0.044(7) 0.082(9) 0.064(7)
C188 0.116(9) 0.082(7) 0.167(11) 0.033(7) 0.030(8) 0.046(7)
C189 0.125(7) 0.115(7) 0.170(8) 0.042(6) 0.076(6) 0.054(6)
C190 0.179(9) 0.112(7) 0.156(8) 0.054(6) 0.088(7) 0.070(6)
C177 0.150(11) 0.100(9) 0.153(11) 0.032(8) 0.044(9) 0.066(8)
C178 0.171(12) 0.100(8) 0.149(10) 0.033(7) 0.049(9) 0.075(9)
C172 0.125(9) 0.141(10) 0.127(9) 0.035(7) 0.052(7) 0.071(8)
C181 0.155(6) 0.150(6) 0.172(6) 0.034(5) 0.070(5) 0.071(5)
C182 0.156(6) 0.161(6) 0.170(6) 0.041(5) 0.069(5) 0.063(5)
C183 0.179(4) 0.179(4) 0.179(4) 0.0360(13) 0.0707(18) 0.0665(17)
C184 0.179(6) 0.174(6) 0.195(6) 0.048(6) 0.056(5) 0.065(5)
C185 0.163(6) 0.159(6) 0.190(6) 0.046(6) 0.066(5) 0.073(5)
C180 0.186(6) 0.163(6) 0.181(6) 0.038(5) 0.081(5) 0.060(5)
C176 0.159(11) 0.090(8) 0.115(8) 0.026(6) 0.044(8) 0.045(8)
C171 0.121(6) 0.145(7) 0.219(9) 0.047(7) 0.092(6) 0.072(6)
C170 0.132(7) 0.147(8) 0.227(9) 0.031(7) 0.093(7) 0.055(7)
C169 0.135(7) 0.144(8) 0.230(10) 0.020(7) 0.102(7) 0.055(6)
C168 0.136(7) 0.155(8) 0.222(9) 0.020(7) 0.099(7) 0.056(7)
C167 0.134(7) 0.145(8) 0.215(9) 0.017(7) 0.098(7) 0.061(6)
C166 0.129(7) 0.135(7) 0.215(9) 0.037(6) 0.103(7) 0.064(6)
C198 0.181(15) 0.191(16) 0.175(14) 0.019(12) 0.070(12) 0.091(13)
C197 0.123(10) 0.111(9) 0.139(10) -0.007(8) 0.046(8) 0.039(8)
C192 0.125(10) 0.114(10) 0.165(12) 0.027(9) 0.074(9) 0.054(8)
C193 0.116(8) 0.121(9) 0.121(9) -0.016(7) 0.027(7) 0.070(7)
C194 0.111(9) 0.126(10) 0.120(9) 0.010(8) 0.033(7) 0.054(8)
C195 0.114(9) 0.142(12) 0.150(11) -0.024(9) 0.030(8) 0.056(9)
C196 0.132(11) 0.108(9) 0.218(16) 0.002(11) 0.069(11) 0.061(8)
C186 0.33(3) 0.127(12) 0.165(13) 0.041(10) 0.103(15) 0.094(14)
C165 0.170(9) 0.167(9) 0.195(9) 0.015(7) 0.106(7) 0.053(7)
C179 0.213(8) 0.180(8) 0.200(8) 0.033(7) 0.087(6) 0.054(6)

loop_
_atom_type_symbol
_atom_type_description
_atom_type_scat_dispersion_real
_atom_type_scat_dispersion_imag
_atom_type_scat_source
C C 0.0137 0.0067 'International Tables Vol C Tables 4.2.6.8 and 6.1.1.4'
H H 0.0000 0.0000 'International Tables Vol C Tables 4.2.6.8 and 6.1.1.4'
N N 0.0241 0.0134 'International Tables Vol C Tables 4.2.6.8 and 6.1.1.4'
O O 0.0389 0.0241 'International Tables Vol C Tables 4.2.6.8 and 6.1.1.4'
Si Si 0.2153 0.2529 'International Tables Vol C Tables 4.2.6.8 and 6.1.1.4'
Tb Tb -4.4782 11.8047 'International Tables Vol C Tables 4.2.6.8 and 6.1.1.4'

loop_
_geom_angle_atom_site_label_1
_geom_angle_atom_site_label_2
_geom_angle_atom_site_label_3
_geom_angle
_geom_angle_site_symmetry_1
_geom_angle_site_symmetry_3
_geom_angle_publ_flag
O8 Tb2 O5 152.41(16) . . ?
O8 Tb2 N4 80.75(16) . . ?
O8 Tb2 N1 81.97(15) . 1_455 ?
O7 Tb2 O8 99.81(15) . . ?
O7 Tb2 O5 96.99(16) . . ?
O7 Tb2 O6 100.02(16) . . ?
O7 Tb2 N4 87.81(16) . . ?
O7 Tb2 N1 175.18(15) . 1_455 ?
O5 Tb2 N4 78.17(16) . . ?
O5 Tb2 N1 79.72(15) . 1_455 ?
O6 Tb2 O8 98.31(16) . . ?
O6 Tb2 O5 100.14(16) . . ?
O6 Tb2 N4 172.15(16) . . ?
O6 Tb2 N1 84.09(16) . 1_455 ?
N4 Tb2 N1 88.07(16) . 1_455 ?
O1 Tb1 O4 99.20(16) . . ?
O1 Tb1 N2 84.92(16) . . ?
O1 Tb1 N3 171.80(16) . . ?
O4 Tb1 N2 79.84(16) . . ?
O4 Tb1 N3 78.68(17) . . ?
O2 Tb1 O1 100.06(17) . . ?
O2 Tb1 O4 151.44(16) . . ?
O2 Tb1 N2 81.07(16) . . ?
O2 Tb1 N3 79.26(17) . . ?
O3 Tb1 O1 99.67(17) . . ?
O3 Tb1 O4 99.39(17) . . ?
O3 Tb1 O2 97.94(17) . . ?
O3 Tb1 N2 175.41(17) . . ?
O3 Tb1 N3 88.51(17) . . ?
N3 Tb1 N2 86.90(17) . . ?
O7 Si7 C129 110.6(2) . . ?
O7 Si7 C135 109.1(2) . . ?
O7 Si7 C141 109.32(19) . . ?
C129 Si7 C135 111.5(2) . . ?
C129 Si7 C141 107.5(2) . . ?
C141 Si7 C135 108.9(2) . . ?
O6 Si6 C123 109.7(2) . . ?
O6 Si6 C117 111.4(2) . . ?
O6 Si6 C111 110.0(2) . . ?
C123 Si6 C117 110.24(19) . . ?
C111 Si6 C123 105.7(2) . . ?
C111 Si6 C117 109.7(2) . . ?
O8 Si8 C153 109.3(2) . . ?
O8 Si8 C159 110.0(2) . . ?
O8 Si8 C147 110.6(2) . . ?
C153 Si8 C159 108.68(19) . . ?
C147 Si8 C153 109.4(2) . . ?
C147 Si8 C159 108.8(2) . . ?
O4 Si4 C81 108.9(2) . . ?
O4 Si4 C87 111.7(2) . . ?
O4 Si4 C75 108.9(2) . . ?
C87 Si4 C81 107.7(2) . . ?
C87 Si4 C75 108.0(2) . . ?
C75 Si4 C81 111.6(2) . . ?
O2 Si2 C45 110.1(2) . . ?
O2 Si2 C39 106.9(2) . . ?
O2 Si2 C51 109.3(2) . . ?
C39 Si2 C45 112.1(2) . . ?
C51 Si2 C45 106.7(2) . . ?
C51 Si2 C39 111.7(2) . . ?
O5 Si5 C105 109.6(2) . . ?
O5 Si5 C99 109.1(2) . . ?
O5 Si5 C93 110.9(2) . . ?
C105 Si5 C99 109.5(2) . . ?
C105 Si5 C93 108.5(2) . . ?
C99 Si5 C93 109.2(2) . . ?
O1 Si1 C33 110.7(2) . . ?
O1 Si1 C27 110.9(2) . . ?
O1 Si1 C21 108.7(2) . . ?
C27 Si1 C33 107.2(2) . . ?
C21 Si1 C33 109.0(2) . . ?
C21 Si1 C27 110.4(2) . . ?
O3 Si3 C57 109.6(2) . . ?
O3 Si3 C63 108.0(3) . . ?
O3 Si3 C69 108.6(3) . . ?
C57 Si3 C63 107.7(3) . . ?
C57 Si3 C69 109.3(3) . . ?
C63 Si3 C69 113.6(3) . . ?
Si8 O8 Tb2 167.1(3) . . ?
Si1 O1 Tb1 174.8(3) . . ?
Si4 O4 Tb1 177.4(3) . . ?
Si7 O7 Tb2 172.9(3) . . ?
Si2 O2 Tb1 172.8(3) . . ?
Si5 O5 Tb2 174.4(3) . . ?
Si6 O6 Tb2 170.7(3) . . ?
Si3 O3 Tb1 173.5(3) . . ?
C20 N4 Tb2 126.3(4) . . ?
C20 N4 C19 116.5(5) . . ?
C19 N4 Tb2 117.0(4) . . ?
C2 N1 Tb2 123.8(4) . 1_655 ?
C1 N1 Tb2 118.3(4) . 1_655 ?
C1 N1 C2 116.9(5) . . ?
C9 N2 Tb1 128.1(4) . . ?
C9 N2 C10 116.0(5) . . ?
C10 N2 Tb1 115.9(4) . . ?
C11 N3 Tb1 123.2(4) . . ?
C12 N3 Tb1 120.1(4) . . ?
C12 N3 C11 116.7(5) . . ?
C8 C6 C5 120.8(5) . . ?
C8 C6 C7 117.5(6) . . ?
C7 C6 C5 121.5(5) . . ?
C124 C123 Si6 117.3(2) . . ?
C124 C123 C128 120.0 . . ?
C128 C123 Si6 121.9(2) . . ?
C123 C124 H124 120.0 . . ?
C123 C124 C125 120.0 . . ?
C125 C124 H124 120.0 . . ?
C124 C125 H125 120.0 . . ?
C126 C125 C124 120.0 . . ?
C126 C125 H125 120.0 . . ?
C125 C126 H126 120.0 . . ?
C127 C126 C125 120.0 . . ?
C127 C126 H126 120.0 . . ?
C126 C127 H127 120.0 . . ?
C126 C127 C128 120.0 . . ?
C128 C127 H127 120.0 . . ?
C123 C128 H128 120.0 . . ?
C127 C128 C123 120.0 . . ?
C127 C128 H128 120.0 . . ?
C18 C16 C15 121.9(6) . . ?
C17 C16 C15 120.8(5) . . ?
C17 C16 C18 117.2(6) . . ?
C14 C15 C16 122.1(6) . . ?
C14 C15 C13 116.9(6) . . ?
C13 C15 C16 120.9(6) . . ?
C4 C5 C6 120.6(5) . . ?
C3 C5 C6 122.6(6) . . ?
C3 C5 C4 116.8(6) . . ?
C110 C105 Si5 118.5(3) . . ?
C110 C105 C106 120.0 . . ?
C106 C105 Si5 121.5(3) . . ?
C105 C110 H110 120.0 . . ?
C109 C110 C105 120.0 . . ?
C109 C110 H110 120.0 . . ?
C110 C109 H109 120.0 . . ?
C110 C109 C108 120.0 . . ?
C108 C109 H109 120.0 . . ?
C109 C108 H108 120.0 . . ?
C107 C108 C109 120.0 . . ?
C107 C108 H108 120.0 . . ?
C108 C107 H107 120.0 . . ?
C108 C107 C106 120.0 . . ?
C106 C107 H107 120.0 . . ?
C105 C106 H106 120.0 . . ?
C107 C106 C105 120.0 . . ?
C107 C106 H106 120.0 . . ?
C134 C129 Si7 121.7(2) . . ?
C134 C129 C130 120.0 . . ?
C130 C129 Si7 117.9(2) . . ?
C129 C134 H134 120.0 . . ?
C129 C134 C133 120.0 . . ?
C133 C134 H134 120.0 . . ?
C134 C133 H133 120.0 . . ?
C132 C133 C134 120.0 . . ?
C132 C133 H133 120.0 . . ?
C133 C132 H132 120.0 . . ?
C133 C132 C131 120.0 . . ?
C131 C132 H132 120.0 . . ?
C132 C131 H131 120.0 . . ?
C130 C131 C132 120.0 . . ?
C130 C131 H131 120.0 . . ?
C129 C130 H130 120.0 . . ?
C131 C130 C129 120.0 . . ?
C131 C130 H130 120.0 . . ?
N3 C11 H11 117.9 . . ?
N3 C11 C13 124.2(6) . . ?
C13 C11 H11 117.9 . . ?
C136 C135 Si7 121.3(2) . . ?
C136 C135 C140 120.0 . . ?
C140 C135 Si7 118.6(2) . . ?
C135 C136 H136 120.0 . . ?
C137 C136 C135 120.0 . . ?
C137 C136 H136 120.0 . . ?
C136 C137 H137 120.0 . . ?
C138 C137 C136 120.0 . . ?
C138 C137 H137 120.0 . . ?
C137 C138 H138 120.0 . . ?
C137 C138 C139 120.0 . . ?
C139 C138 H138 120.0 . . ?
C138 C139 H139 120.0 . . ?
C140 C139 C138 120.0 . . ?
C140 C139 H139 120.0 . . ?
C135 C140 H140 120.0 . . ?
C139 C140 C135 120.0 . . ?
C139 C140 H140 120.0 . . ?
C16 C18 H18 120.9 . . ?
C20 C18 C16 118.2(6) . . ?
C20 C18 H18 120.9 . . ?
C5 C4 H4 120.2 . . ?
C2 C4 C5 119.6(6) . . ?
C2 C4 H4 120.2 . . ?
C15 C14 H14 120.1 . . ?
C15 C14 C12 119.8(6) . . ?
C12 C14 H14 120.1 . . ?
C118 C117 Si6 120.5(2) . . ?
C118 C117 C122 120.0 . . ?
C122 C117 Si6 119.4(2) . . ?
C117 C118 H118 120.0 . . ?
C117 C118 C119 120.0 . . ?
C119 C118 H118 120.0 . . ?
C118 C119 H119 120.0 . . ?
C120 C119 C118 120.0 . . ?
C120 C119 H119 120.0 . . ?
C119 C120 H120 120.0 . . ?
C121 C120 C119 120.0 . . ?
C121 C120 H120 120.0 . . ?
C120 C121 H121 120.0 . . ?
C120 C121 C122 120.0 . . ?
C122 C121 H121 120.0 . . ?
C117 C122 H122 120.0 . . ?
C121 C122 C117 120.0 . . ?
C121 C122 H122 120.0 . . ?
C16 C17 H17 120.4 . . ?
C19 C17 C16 119.1(6) . . ?
C19 C17 H17 120.4 . . ?
C15 C13 H13 120.3 . . ?
C11 C13 C15 119.3(6) . . ?
C11 C13 H13 120.3 . . ?
N2 C9 H9 117.6 . . ?
N2 C9 C7 124.8(6) . . ?
C7 C9 H9 117.6 . . ?
C100 C99 Si5 121.3(3) . . ?
C100 C99 C104 120.0 . . ?
C104 C99 Si5 118.7(3) . . ?
C99 C100 H100 120.0 . . ?
C101 C100 C99 120.0 . . ?
C101 C100 H100 120.0 . . ?
C100 C101 H101 120.0 . . ?
C102 C101 C100 120.0 . . ?
C102 C101 H101 120.0 . . ?
C101 C102 H102 120.0 . . ?
C101 C102 C103 120.0 . . ?
C103 C102 H102 120.0 . . ?
C102 C103 H103 120.0 . . ?
C104 C103 C102 120.0 . . ?
C104 C103 H103 120.0 . . ?
C99 C104 H104 120.0 . . ?
C103 C104 C99 120.0 . . ?
C103 C104 H104 120.0 . . ?
C46 C45 Si2 118.5(2) . . ?
C46 C45 C50 120.0 . . ?
C50 C45 Si2 121.3(2) . . ?
C45 C46 H46 120.0 . . ?
C45 C46 C47 120.0 . . ?
C47 C46 H46 120.0 . . ?
C46 C47 H47 120.0 . . ?
C48 C47 C46 120.0 . . ?
C48 C47 H47 120.0 . . ?
C47 C48 H48 120.0 . . ?
C47 C48 C49 120.0 . . ?
C49 C48 H48 120.0 . . ?
C48 C49 H49 120.0 . . ?
C50 C49 C48 120.0 . . ?
C50 C49 H49 120.0 . . ?
C45 C50 H50 120.0 . . ?
C49 C50 C45 120.0 . . ?
C49 C50 H50 120.0 . . ?
C6 C8 H8 120.1 . . ?
C6 C8 C10 119.7(5) . . ?
C10 C8 H8 120.1 . . ?
C82 C81 Si4 119.6(2) . . ?
C82 C81 C86 120.0 . . ?
C86 C81 Si4 120.0(2) . . ?
C81 C82 H82 120.0 . . ?
C83 C82 C81 120.0 . . ?
C83 C82 H82 120.0 . . ?
C82 C83 H83 120.0 . . ?
C82 C83 C84 120.0 . . ?
C84 C83 H83 120.0 . . ?
C83 C84 H84 120.0 . . ?
C85 C84 C83 120.0 . . ?
C85 C84 H84 120.0 . . ?
C84 C85 H85 120.0 . . ?
C84 C85 C86 120.0 . . ?
C86 C85 H85 120.0 . . ?
C81 C86 H86 120.0 . . ?
C85 C86 C81 120.0 . . ?
C85 C86 H86 120.0 . . ?
N4 C20 C18 124.5(6) . . ?
N4 C20 H20 117.8 . . ?
C18 C20 H20 117.8 . . ?
N1 C2 C4 123.4(6) . . ?
N1 C2 H2 118.3 . . ?
C4 C2 H2 118.3 . . ?
C116 C111 Si6 120.3(3) . . ?
C116 C111 C112 120.0 . . ?
C112 C111 Si6 119.3(2) . . ?
C111 C116 H116 120.0 . . ?
C111 C116 C115 120.0 . . ?
C115 C116 H116 120.0 . . ?
C116 C115 H115 120.0 . . ?
C114 C115 C116 120.0 . . ?
C114 C115 H115 120.0 . . ?
C115 C114 H114 120.0 . . ?
C115 C114 C113 120.0 . . ?
C113 C114 H114 120.0 . . ?
C114 C113 H113 120.0 . . ?
C114 C113 C112 120.0 . . ?
C112 C113 H113 120.0 . . ?
C111 C112 H112 120.0 . . ?
C113 C112 C111 120.0 . . ?
C113 C112 H112 120.0 . . ?
C154 C153 Si8 121.7(2) . . ?
C154 C153 C158 120.0 . . ?
C158 C153 Si8 118.3(2) . . ?
C153 C154 H154 120.0 . . ?
C155 C154 C153 120.0 . . ?
C155 C154 H154 120.0 . . ?
C154 C155 H155 120.0 . . ?
C154 C155 C156 120.0 . . ?
C156 C155 H155 120.0 . . ?
C155 C156 H156 120.0 . . ?
C157 C156 C155 120.0 . . ?
C157 C156 H156 120.0 . . ?
C156 C157 H157 120.0 . . ?
C156 C157 C158 120.0 . . ?
C158 C157 H157 120.0 . . ?
C153 C158 H158 120.0 . . ?
C157 C158 C153 120.0 . . ?
C157 C158 H158 120.0 . . ?
N4 C19 C17 124.5(6) . . ?
N4 C19 H19 117.7 . . ?
C17 C19 H19 117.7 . . ?
C146 C141 Si7 118.7(2) . . ?
C146 C141 C142 120.0 . . ?
C142 C141 Si7 121.1(2) . . ?
C141 C146 H146 120.0 . . ?
C145 C146 C141 120.0 . . ?
C145 C146 H146 120.0 . . ?
C146 C145 H145 120.0 . . ?
C144 C145 C146 120.0 . . ?
C144 C145 H145 120.0 . . ?
C145 C144 H144 120.0 . . ?
C145 C144 C143 120.0 . . ?
C143 C144 H144 120.0 . . ?
C144 C143 H143 120.0 . . ?
C142 C143 C144 120.0 . . ?
C142 C143 H143 120.0 . . ?
C141 C142 H142 120.0 . . ?
C143 C142 C141 120.0 . . ?
C143 C142 H142 120.0 . . ?
N2 C10 C8 123.5(5) . . ?
N2 C10 H10 118.3 . . ?
C8 C10 H10 118.3 . . ?
C164 C159 Si8 121.6(2) . . ?
C164 C159 C160 120.0 . . ?
C160 C159 Si8 118.2(2) . . ?
C159 C164 H164 120.0 . . ?
C163 C164 C159 120.0 . . ?
C163 C164 H164 120.0 . . ?
C164 C163 H163 120.0 . . ?
C164 C163 C162 120.0 . . ?
C162 C163 H163 120.0 . . ?
C163 C162 H162 120.0 . . ?
C161 C162 C163 120.0 . . ?
C161 C162 H162 120.0 . . ?
C162 C161 H161 120.0 . . ?
C162 C161 C160 120.0 . . ?
C160 C161 H161 120.0 . . ?
C159 C160 H160 120.0 . . ?
C161 C160 C159 120.0 . . ?
C161 C160 H160 120.0 . . ?
C6 C7 H7 120.8 . . ?
C9 C7 C6 118.5(6) . . ?
C9 C7 H7 120.8 . . ?
C40 C39 Si2 123.6(2) . . ?
C40 C39 C44 120.0 . . ?
C44 C39 Si2 116.4(2) . . ?
C39 C40 H40 120.0 . . ?
C39 C40 C41 120.0 . . ?
C41 C40 H40 120.0 . . ?
C40 C41 H41 120.0 . . ?
C42 C41 C40 120.0 . . ?
C42 C41 H41 120.0 . . ?
C41 C42 H42 120.0 . . ?
C41 C42 C43 120.0 . . ?
C43 C42 H42 120.0 . . ?
C42 C43 H43 120.0 . . ?
C42 C43 C44 120.0 . . ?
C44 C43 H43 120.0 . . ?
C39 C44 H44 120.0 . . ?
C43 C44 C39 120.0 . . ?
C43 C44 H44 120.0 . . ?
N3 C12 C14 123.1(6) . . ?
N3 C12 H12 118.5 . . ?
C14 C12 H12 118.5 . . ?
C33 C38 H38 120.0 . . ?
C33 C38 C37 120.0 . . ?
C37 C38 H38 120.0 . . ?
C38 C33 Si1 120.2(3) . . ?
C38 C33 C34 120.0 . . ?
C34 C33 Si1 119.7(3) . . ?
C33 C34 H34 120.0 . . ?
C33 C34 C35 120.0 . . ?
C35 C34 H34 120.0 . . ?
C34 C35 H35 120.0 . . ?
C36 C35 C34 120.0 . . ?
C36 C35 H35 120.0 . . ?
C35 C36 H36 120.0 . . ?
C35 C36 C37 120.0 . . ?
C37 C36 H36 120.0 . . ?
C38 C37 H37 120.0 . . ?
C36 C37 C38 120.0 . . ?
C36 C37 H37 120.0 . . ?
C148 C147 Si8 119.5(3) . . ?
C148 C147 C152 120.0 . . ?
C152 C147 Si8 120.5(3) . . ?
C147 C148 H148 120.0 . . ?
C149 C148 C147 120.0 . . ?
C149 C148 H148 120.0 . . ?
C148 C149 H149 120.0 . . ?
C148 C149 C150 120.0 . . ?
C150 C149 H149 120.0 . . ?
C149 C150 H150 120.0 . . ?
C151 C150 C149 120.0 . . ?
C151 C150 H150 120.0 . . ?
C150 C151 H151 120.0 . . ?
C150 C151 C152 120.0 . . ?
C152 C151 H151 120.0 . . ?
C147 C152 H152 120.0 . . ?
C151 C152 C147 120.0 . . ?
C151 C152 H152 120.0 . . ?
C62 C57 Si3 117.6(3) . . ?
C62 C57 C58 120.0 . . ?
C58 C57 Si3 122.0(3) . . ?
C57 C62 H62 120.0 . . ?
C57 C62 C61 120.0 . . ?
C61 C62 H62 120.0 . . ?
C62 C61 H61 120.0 . . ?
C60 C61 C62 120.0 . . ?
C60 C61 H61 120.0 . . ?
C61 C60 H60 120.0 . . ?
C61 C60 C59 120.0 . . ?
C59 C60 H60 120.0 . . ?
C60 C59 H59 120.0 . . ?
C58 C59 C60 120.0 . . ?
C58 C59 H59 120.0 . . ?
C57 C58 H58 120.0 . . ?
C59 C58 C57 120.0 . . ?
C59 C58 H58 120.0 . . ?
C88 C87 Si4 121.2(3) . . ?
C88 C87 C92 120.0 . . ?
C92 C87 Si4 118.7(3) . . ?
C87 C88 H88 120.0 . . ?
C87 C88 C89 120.0 . . ?
C89 C88 H88 120.0 . . ?
C88 C89 H89 120.0 . . ?
C90 C89 C88 120.0 . . ?
C90 C89 H89 120.0 . . ?
C89 C90 H90 120.0 . . ?
C89 C90 C91 120.0 . . ?
C91 C90 H90 120.0 . . ?
C90 C91 H91 120.0 . . ?
C92 C91 C90 120.0 . . ?
C92 C91 H91 120.0 . . ?
C87 C92 H92 120.0 . . ?
C91 C92 C87 120.0 . . ?
C91 C92 H92 120.0 . . ?
C80 C75 Si4 116.8(2) . . ?
C80 C75 C76 120.0 . . ?
C76 C75 Si4 123.0(2) . . ?
C75 C80 H80 120.0 . . ?
C79 C80 C75 120.0 . . ?
C79 C80 H80 120.0 . . ?
C80 C79 H79 120.0 . . ?
C80 C79 C78 120.0 . . ?
C78 C79 H79 120.0 . . ?
C79 C78 H78 120.0 . . ?
C77 C78 C79 120.0 . . ?
C77 C78 H78 120.0 . . ?
C78 C77 H77 120.0 . . ?
C78 C77 C76 120.0 . . ?
C76 C77 H77 120.0 . . ?
C75 C76 H76 120.0 . . ?
C77 C76 C75 120.0 . . ?
C77 C76 H76 120.0 . . ?
C29 C28 H28 120.0 . . ?
C29 C28 C27 120.0 . . ?
C27 C28 H28 120.0 . . ?
C28 C29 H29 120.0 . . ?
C28 C29 C30 120.0 . . ?
C30 C29 H29 120.0 . . ?
C29 C30 H30 120.0 . . ?
C29 C30 C31 120.0 . . ?
C31 C30 H30 120.0 . . ?
C30 C31 H31 120.0 . . ?
C30 C31 C32 120.0 . . ?
C32 C31 H31 120.0 . . ?
C31 C32 H32 120.0 . . ?
C31 C32 C27 120.0 . . ?
C27 C32 H32 120.0 . . ?
C28 C27 Si1 120.4(3) . . ?
C32 C27 Si1 119.6(3) . . ?
C32 C27 C28 120.0 . . ?
C5 C3 H3 119.8 . . ?
C5 C3 C1 120.4(6) . . ?
C1 C3 H3 119.8 . . ?
C56 C51 Si2 121.3(2) . . ?
C56 C51 C52 120.0 . . ?
C52 C51 Si2 118.4(2) . . ?
C51 C56 H56 120.0 . . ?
C51 C56 C55 120.0 . . ?
C55 C56 H56 120.0 . . ?
C56 C55 H55 120.0 . . ?
C54 C55 C56 120.0 . . ?
C54 C55 H55 120.0 . . ?
C55 C54 H54 120.0 . . ?
C55 C54 C53 120.0 . . ?
C53 C54 H54 120.0 . . ?
C54 C53 H53 120.0 . . ?
C54 C53 C52 120.0 . . ?
C52 C53 H53 120.0 . . ?
C51 C52 H52 120.0 . . ?
C53 C52 C51 120.0 . . ?
C53 C52 H52 120.0 . . ?
N1 C1 C3 122.9(6) . . ?
N1 C1 H1 118.5 . . ?
C3 C1 H1 118.5 . . ?
C98 C93 Si5 120.8(3) . . ?
C98 C93 C94 120.0 . . ?
C94 C93 Si5 119.1(3) . . ?
C93 C98 H98 120.0 . . ?
C93 C98 C97 120.0 . . ?
C97 C98 H98 120.0 . . ?
C98 C97 H97 120.0 . . ?
C96 C97 C98 120.0 . . ?
C96 C97 H97 120.0 . . ?
C97 C96 H96 120.0 . . ?
C97 C96 C95 120.0 . . ?
C95 C96 H96 120.0 . . ?
C96 C95 H95 120.0 . . ?
C96 C95 C94 120.0 . . ?
C94 C95 H95 120.0 . . ?
C93 C94 H94 120.0 . . ?
C95 C94 C93 120.0 . . ?
C95 C94 H94 120.0 . . ?
C64 C63 Si3 119.5(3) . . ?
C64 C63 C68 120.0 . . ?
C68 C63 Si3 120.1(3) . . ?
C63 C64 H64 120.0 . . ?
C65 C64 C63 120.0 . . ?
C65 C64 H64 120.0 . . ?
C64 C65 H65 120.0 . . ?
C64 C65 C66 120.0 . . ?
C66 C65 H65 120.0 . . ?
C65 C66 H66 120.0 . . ?
C67 C66 C65 120.0 . . ?
C67 C66 H66 120.0 . . ?
C66 C67 H67 120.0 . . ?
C66 C67 C68 120.0 . . ?
C68 C67 H67 120.0 . . ?
C63 C68 H68 120.0 . . ?
C67 C68 C63 120.0 . . ?
C67 C68 H68 120.0 . . ?
C24 C23 H23 120.0 . . ?
C24 C23 C22 120.0 . . ?
C22 C23 H23 120.0 . . ?
C23 C24 H24 120.0 . . ?
C23 C24 C25 120.0 . . ?
C25 C24 H24 120.0 . . ?
C24 C25 H25 120.0 . . ?
C26 C25 C24 120.0 . . ?
C26 C25 H25 120.0 . . ?
C25 C26 H26 120.0 . . ?
C21 C26 C25 120.0 . . ?
C21 C26 H26 120.0 . . ?
C26 C21 Si1 119.6(3) . . ?
C22 C21 Si1 120.4(2) . . ?
C22 C21 C26 120.0 . . ?
C23 C22 H22 120.0 . . ?
C21 C22 C23 120.0 . . ?
C21 C22 H22 120.0 . . ?
C74 C69 Si3 118.4(4) . . ?
C74 C69 C70 120.0 . . ?
C70 C69 Si3 121.4(4) . . ?
C69 C74 H74 120.0 . . ?
C69 C74 C73 120.0 . . ?
C73 C74 H74 120.0 . . ?
C74 C73 H73 120.0 . . ?
C72 C73 C74 120.0 . . ?
C72 C73 H73 120.0 . . ?
C73 C72 H72 120.0 . . ?
C71 C72 C73 120.0 . . ?
C71 C72 H72 120.0 . . ?
C72 C71 H71 120.0 . . ?
C72 C71 C70 120.0 . . ?
C70 C71 H71 120.0 . . ?
C69 C70 H70 120.0 . . ?
C71 C70 C69 120.0 . . ?
C71 C70 H70 120.0 . . ?
C173 C174 H174 119.9 . . ?
C173 C174 C175 120.2(10) . . ?
C175 C174 H174 119.9 . . ?
C174 C173 C178 118.9(11) . . ?
C174 C173 C172 122.3(10) . . ?
C178 C173 C172 118.8(11) . . ?
C174 C175 H175 118.8 . . ?
C176 C175 C174 122.4(11) . . ?
C176 C175 H175 118.8 . . ?
C191 C199 H199 120.0 . . ?
C191 C199 C190 120.0 . . ?
C190 C199 H199 120.0 . . ?
C199 C191 H191 120.0 . . ?
C187 C191 C199 120.0 . . ?
C187 C191 H191 120.0 . . ?
C191 C187 C188 120.0 . . ?
C191 C187 C186 121.5(10) . . ?
C188 C187 C186 118.3(10) . . ?
C187 C188 H188 120.0 . . ?
C189 C188 C187 120.0 . . ?
C189 C188 H188 120.0 . . ?
C188 C189 H189 120.0 . . ?
C190 C189 C188 120.0 . . ?
C190 C189 H189 120.0 . . ?
C199 C190 H190 120.0 . . ?
C189 C190 C199 120.0 . . ?
C189 C190 H190 120.0 . . ?
C178 C177 H177 119.9 . . ?
C176 C177 H177 119.9 . . ?
C176 C177 C178 120.1(11) . . ?
C173 C178 C177 120.1(12) . . ?
C173 C178 H178 119.9 . . ?
C177 C178 H178 119.9 . . ?
C173 C172 H17A 109.5 . . ?
C173 C172 H17B 109.5 . . ?
C173 C172 H17C 109.5 . . ?
H17A C172 H17B 109.5 . . ?
H17A C172 H17C 109.5 . . ?
H17B C172 H17C 109.5 . . ?
C182 C181 H181 120.0 . . ?
C182 C181 C180 120.0 . . ?
C180 C181 H181 120.0 . . ?
C181 C182 H182 120.0 . . ?
C183 C182 C181 120.0 . . ?
C183 C182 H182 120.0 . . ?
C182 C183 H183 120.0 . . ?
C182 C183 C184 120.0 . . ?
C184 C183 H183 120.0 . . ?
C183 C184 H184 120.0 . . ?
C185 C184 C183 120.0 . . ?
C185 C184 H184 120.0 . . ?
C184 C185 H185 120.0 . . ?
C184 C185 C180 120.0 . . ?
C180 C185 H185 120.0 . . ?
C181 C180 C179 124.1(11) . . ?
C185 C180 C181 120.0 . . ?
C185 C180 C179 115.9(11) . . ?
C175 C176 C177 118.1(12) . . ?
C175 C176 H176 120.9 . . ?
C177 C176 H176 120.9 . . ?
C170 C171 H171 120.0 . . ?
C170 C171 C166 120.0 . . ?
C166 C171 H171 120.0 . . ?
C171 C170 H170 120.0 . . ?
C169 C170 C171 120.0 . . ?
C169 C170 H170 120.0 . . ?
C170 C169 H169 120.0 . . ?
C170 C169 C168 120.0 . . ?
C168 C169 H169 120.0 . . ?
C169 C168 H168 120.0 . . ?
C169 C168 C167 120.0 . . ?
C167 C168 H168 120.0 . . ?
C168 C167 H167 120.0 . . ?
C166 C167 C168 120.0 . . ?
C166 C167 H167 120.0 . . ?
C171 C166 C165 111.8(10) . . ?
C167 C166 C171 120.0 . . ?
C167 C166 C165 128.2(10) . . ?
H19A C198 H19B 109.5 . . ?
H19A C198 H19C 109.5 . . ?
H19B C198 H19C 109.5 . . ?
C192 C198 H19A 109.5 . . ?
C192 C198 H19B 109.5 . . ?
C192 C198 H19C 109.5 . . ?
C192 C197 H197 120.0 . . ?
C192 C197 C196 120.0 . . ?
C196 C197 H197 120.0 . . ?
C197 C192 C198 120.7(9) . . ?
C197 C192 C193 120.0 . . ?
C193 C192 C198 119.1(9) . . ?
C192 C193 H193 120.0 . . ?
C194 C193 C192 120.0 . . ?
C194 C193 H193 120.0 . . ?
C193 C194 H194 120.0 . . ?
C193 C194 C195 120.0 . . ?
C195 C194 H194 120.0 . . ?
C194 C195 H195 120.0 . . ?
C194 C195 C196 120.0 . . ?
C196 C195 H195 120.0 . . ?
C197 C196 H196 120.0 . . ?
C195 C196 C197 120.0 . . ?
C195 C196 H196 120.0 . . ?
C187 C186 H18A 109.5 . . ?
C187 C186 H18B 109.5 . . ?
C187 C186 H18C 109.5 . . ?
H18A C186 H18B 109.5 . . ?
H18A C186 H18C 109.5 . . ?
H18B C186 H18C 109.5 . . ?
C166 C165 H16A 109.5 . . ?
C166 C165 H16B 109.5 . . ?
C166 C165 H16C 109.5 . . ?
H16A C165 H16B 109.5 . . ?
H16A C165 H16C 109.5 . . ?
H16B C165 H16C 109.5 . . ?
C180 C179 H17D 109.5 . . ?
C180 C179 H17E 109.5 . . ?
C180 C179 H17F 109.5 . . ?
H17D C179 H17E 109.5 . . ?
H17D C179 H17F 109.5 . . ?
H17E C179 H17F 109.5 . . ?

loop_
_geom_bond_atom_site_label_1
_geom_bond_atom_site_label_2
_geom_bond_distance
_geom_bond_site_symmetry_2
_geom_bond_publ_flag
Tb2 O8 2.073(4) . ?
Tb2 O7 2.051(4) . ?
Tb2 O5 2.080(4) . ?
Tb2 O6 2.053(4) . ?
Tb2 N4 2.499(5) . ?
Tb2 N1 2.541(5) 1_455 ?
Tb1 O1 2.064(4) . ?
Tb1 O4 2.083(4) . ?
Tb1 O2 2.055(4) . ?
Tb1 O3 2.041(4) . ?
Tb1 N2 2.536(5) . ?
Tb1 N3 2.501(5) . ?
Si7 O7 1.619(4) . ?
Si7 C129 1.900(4) . ?
Si7 C135 1.907(3) . ?
Si7 C141 1.900(3) . ?
Si6 O6 1.614(4) . ?
Si6 C123 1.889(3) . ?
Si6 C117 1.901(3) . ?
Si6 C111 1.886(4) . ?
Si8 O8 1.616(4) . ?
Si8 C153 1.899(3) . ?
Si8 C159 1.904(3) . ?
Si8 C147 1.881(4) . ?
Si4 O4 1.606(5) . ?
Si4 C81 1.901(3) . ?
Si4 C87 1.876(4) . ?
Si4 C75 1.895(4) . ?
Si2 O2 1.631(4) . ?
Si2 C45 1.919(3) . ?
Si2 C39 1.906(4) . ?
Si2 C51 1.889(4) . ?
Si5 O5 1.617(4) . ?
Si5 C105 1.884(4) . ?
Si5 C99 1.897(4) . ?
Si5 C93 1.915(4) . ?
Si1 O1 1.606(4) . ?
Si1 C33 1.906(4) . ?
Si1 C27 1.899(4) . ?
Si1 C21 1.899(4) . ?
Si3 O3 1.613(5) . ?
Si3 C57 1.896(4) . ?
Si3 C63 1.913(5) . ?
Si3 C69 1.921(5) . ?
N4 C20 1.316(8) . ?
N4 C19 1.339(7) . ?
N1 C2 1.338(8) . ?
N1 C1 1.329(8) . ?
N2 C9 1.336(8) . ?
N2 C10 1.336(7) . ?
N3 C11 1.345(8) . ?
N3 C12 1.328(8) . ?
C6 C5 1.480(8) . ?
C6 C8 1.383(8) . ?
C6 C7 1.387(8) . ?
C123 C124 1.3900 . ?
C123 C128 1.3900 . ?
C124 H124 0.9500 . ?
C124 C125 1.3900 . ?
C125 H125 0.9500 . ?
C125 C126 1.3900 . ?
C126 H126 0.9500 . ?
C126 C127 1.3900 . ?
C127 H127 0.9500 . ?
C127 C128 1.3900 . ?
C128 H128 0.9500 . ?
C16 C15 1.481(9) . ?
C16 C18 1.406(8) . ?
C16 C17 1.395(9) . ?
C15 C14 1.382(9) . ?
C15 C13 1.400(9) . ?
C5 C4 1.391(8) . ?
C5 C3 1.369(8) . ?
C105 C110 1.3900 . ?
C105 C106 1.3900 . ?
C110 H110 0.9500 . ?
C110 C109 1.3900 . ?
C109 H109 0.9500 . ?
C109 C108 1.3900 . ?
C108 H108 0.9500 . ?
C108 C107 1.3900 . ?
C107 H107 0.9500 . ?
C107 C106 1.3900 . ?
C106 H106 0.9500 . ?
C129 C134 1.3900 . ?
C129 C130 1.3900 . ?
C134 H134 0.9500 . ?
C134 C133 1.3900 . ?
C133 H133 0.9500 . ?
C133 C132 1.3900 . ?
C132 H132 0.9500 . ?
C132 C131 1.3900 . ?
C131 H131 0.9500 . ?
C131 C130 1.3900 . ?
C130 H130 0.9500 . ?
C11 H11 0.9500 . ?
C11 C13 1.366(9) . ?
C135 C136 1.3900 . ?
C135 C140 1.3900 . ?
C136 H136 0.9500 . ?
C136 C137 1.3900 . ?
C137 H137 0.9500 . ?
C137 C138 1.3900 . ?
C138 H138 0.9500 . ?
C138 C139 1.3900 . ?
C139 H139 0.9500 . ?
C139 C140 1.3900 . ?
C140 H140 0.9500 . ?
C18 H18 0.9500 . ?
C18 C20 1.395(9) . ?
C4 H4 0.9500 . ?
C4 C2 1.386(8) . ?
C14 H14 0.9500 . ?
C14 C12 1.398(9) . ?
C117 C118 1.3900 . ?
C117 C122 1.3900 . ?
C118 H118 0.9500 . ?
C118 C119 1.3900 . ?
C119 H119 0.9500 . ?
C119 C120 1.3900 . ?
C120 H120 0.9500 . ?
C120 C121 1.3900 . ?
C121 H121 0.9500 . ?
C121 C122 1.3900 . ?
C122 H122 0.9500 . ?
C17 H17 0.9500 . ?
C17 C19 1.367(8) . ?
C13 H13 0.9500 . ?
C9 H9 0.9500 . ?
C9 C7 1.381(9) . ?
C99 C100 1.3900 . ?
C99 C104 1.3900 . ?
C100 H100 0.9500 . ?
C100 C101 1.3900 . ?
C101 H101 0.9500 . ?
C101 C102 1.3900 . ?
C102 H102 0.9500 . ?
C102 C103 1.3900 . ?
C103 H103 0.9500 . ?
C103 C104 1.3900 . ?
C104 H104 0.9500 . ?
C45 C46 1.3900 . ?
C45 C50 1.3900 . ?
C46 H46 0.9500 . ?
C46 C47 1.3900 . ?
C47 H47 0.9500 . ?
C47 C48 1.3900 . ?
C48 H48 0.9500 . ?
C48 C49 1.3900 . ?
C49 H49 0.9500 . ?
C49 C50 1.3900 . ?
C50 H50 0.9500 . ?
C8 H8 0.9500 . ?
C8 C10 1.384(8) . ?
C81 C82 1.3900 . ?
C81 C86 1.3900 . ?
C82 H82 0.9500 . ?
C82 C83 1.3900 . ?
C83 H83 0.9500 . ?
C83 C84 1.3900 . ?
C84 H84 0.9500 . ?
C84 C85 1.3900 . ?
C85 H85 0.9500 . ?
C85 C86 1.3900 . ?
C86 H86 0.9500 . ?
C20 H20 0.9500 . ?
C2 H2 0.9500 . ?
C111 C116 1.3900 . ?
C111 C112 1.3900 . ?
C116 H116 0.9500 . ?
C116 C115 1.3900 . ?
C115 H115 0.9500 . ?
C115 C114 1.3900 . ?
C114 H114 0.9500 . ?
C114 C113 1.3900 . ?
C113 H113 0.9500 . ?
C113 C112 1.3900 . ?
C112 H112 0.9500 . ?
C153 C154 1.3900 . ?
C153 C158 1.3900 . ?
C154 H154 0.9500 . ?
C154 C155 1.3900 . ?
C155 H155 0.9500 . ?
C155 C156 1.3900 . ?
C156 H156 0.9500 . ?
C156 C157 1.3900 . ?
C157 H157 0.9500 . ?
C157 C158 1.3900 . ?
C158 H158 0.9500 . ?
C19 H19 0.9500 . ?
C141 C146 1.3900 . ?
C141 C142 1.3900 . ?
C146 H146 0.9500 . ?
C146 C145 1.3900 . ?
C145 H145 0.9500 . ?
C145 C144 1.3900 . ?
C144 H144 0.9500 . ?
C144 C143 1.3900 . ?
C143 H143 0.9500 . ?
C143 C142 1.3900 . ?
C142 H142 0.9500 . ?
C10 H10 0.9500 . ?
C159 C164 1.3900 . ?
C159 C160 1.3900 . ?
C164 H164 0.9500 . ?
C164 C163 1.3900 . ?
C163 H163 0.9500 . ?
C163 C162 1.3900 . ?
C162 H162 0.9500 . ?
C162 C161 1.3900 . ?
C161 H161 0.9500 . ?
C161 C160 1.3900 . ?
C160 H160 0.9500 . ?
C7 H7 0.9500 . ?
C39 C40 1.3900 . ?
C39 C44 1.3900 . ?
C40 H40 0.9500 . ?
C40 C41 1.3900 . ?
C41 H41 0.9500 . ?
C41 C42 1.3900 . ?
C42 H42 0.9500 . ?
C42 C43 1.3900 . ?
C43 H43 0.9500 . ?
C43 C44 1.3900 . ?
C44 H44 0.9500 . ?
C12 H12 0.9500 . ?
C38 H38 0.9500 . ?
C38 C33 1.3900 . ?
C38 C37 1.3900 . ?
C33 C34 1.3900 . ?
C34 H34 0.9500 . ?
C34 C35 1.3900 . ?
C35 H35 0.9500 . ?
C35 C36 1.3900 . ?
C36 H36 0.9500 . ?
C36 C37 1.3900 . ?
C37 H37 0.9500 . ?
C147 C148 1.3900 . ?
C147 C152 1.3900 . ?
C148 H148 0.9500 . ?
C148 C149 1.3900 . ?
C149 H149 0.9500 . ?
C149 C150 1.3900 . ?
C150 H150 0.9500 . ?
C150 C151 1.3900 . ?
C151 H151 0.9500 . ?
C151 C152 1.3900 . ?
C152 H152 0.9500 . ?
C57 C62 1.3900 . ?
C57 C58 1.3900 . ?
C62 H62 0.9500 . ?
C62 C61 1.3900 . ?
C61 H61 0.9500 . ?
C61 C60 1.3900 . ?
C60 H60 0.9500 . ?
C60 C59 1.3900 . ?
C59 H59 0.9500 . ?
C59 C58 1.3900 . ?
C58 H58 0.9500 . ?
C87 C88 1.3900 . ?
C87 C92 1.3900 . ?
C88 H88 0.9500 . ?
C88 C89 1.3900 . ?
C89 H89 0.9500 . ?
C89 C90 1.3900 . ?
C90 H90 0.9500 . ?
C90 C91 1.3900 . ?
C91 H91 0.9500 . ?
C91 C92 1.3900 . ?
C92 H92 0.9500 . ?
C75 C80 1.3900 . ?
C75 C76 1.3900 . ?
C80 H80 0.9500 . ?
C80 C79 1.3900 . ?
C79 H79 0.9500 . ?
C79 C78 1.3900 . ?
C78 H78 0.9500 . ?
C78 C77 1.3900 . ?
C77 H77 0.9500 . ?
C77 C76 1.3900 . ?
C76 H76 0.9500 . ?
C28 H28 0.9500 . ?
C28 C29 1.3900 . ?
C28 C27 1.3900 . ?
C29 H29 0.9500 . ?
C29 C30 1.3900 . ?
C30 H30 0.9500 . ?
C30 C31 1.3900 . ?
C31 H31 0.9500 . ?
C31 C32 1.3900 . ?
C32 H32 0.9500 . ?
C32 C27 1.3900 . ?
C3 H3 0.9500 . ?
C3 C1 1.397(8) . ?
C51 C56 1.3900 . ?
C51 C52 1.3900 . ?
C56 H56 0.9500 . ?
C56 C55 1.3900 . ?
C55 H55 0.9500 . ?
C55 C54 1.3900 . ?
C54 H54 0.9500 . ?
C54 C53 1.3900 . ?
C53 H53 0.9500 . ?
C53 C52 1.3900 . ?
C52 H52 0.9500 . ?
C1 H1 0.9500 . ?
C93 C98 1.3900 . ?
C93 C94 1.3900 . ?
C98 H98 0.9500 . ?
C98 C97 1.3900 . ?
C97 H97 0.9500 . ?
C97 C96 1.3900 . ?
C96 H96 0.9500 . ?
C96 C95 1.3900 . ?
C95 H95 0.9500 . ?
C95 C94 1.3900 . ?
C94 H94 0.9500 . ?
C63 C64 1.3900 . ?
C63 C68 1.3900 . ?
C64 H64 0.9500 . ?
C64 C65 1.3900 . ?
C65 H65 0.9500 . ?
C65 C66 1.3900 . ?
C66 H66 0.9500 . ?
C66 C67 1.3900 . ?
C67 H67 0.9500 . ?
C67 C68 1.3900 . ?
C68 H68 0.9500 . ?
C23 H23 0.9500 . ?
C23 C24 1.3900 . ?
C23 C22 1.3900 . ?
C24 H24 0.9500 . ?
C24 C25 1.3900 . ?
C25 H25 0.9500 . ?
C25 C26 1.3900 . ?
C26 H26 0.9500 . ?
C26 C21 1.3900 . ?
C21 C22 1.3900 . ?
C22 H22 0.9500 . ?
C69 C74 1.3900 . ?
C69 C70 1.3900 . ?
C74 H74 0.9500 . ?
C74 C73 1.3900 . ?
C73 H73 0.9500 . ?
C73 C72 1.3900 . ?
C72 H72 0.9500 . ?
C72 C71 1.3900 . ?
C71 H71 0.9500 . ?
C71 C70 1.3900 . ?
C70 H70 0.9500 . ?
C174 H174 0.9500 . ?
C174 C173 1.361(13) . ?
C174 C175 1.389(14) . ?
C173 C178 1.370(14) . ?
C173 C172 1.520(14) . ?
C175 H175 0.9500 . ?
C175 C176 1.337(14) . ?
C199 H199 0.9500 . ?
C199 C191 1.3900 . ?
C199 C190 1.3900 . ?
C191 H191 0.9500 . ?
C191 C187 1.3900 . ?
C187 C188 1.3900 . ?
C187 C186 1.532(15) . ?
C188 H188 0.9500 . ?
C188 C189 1.3900 . ?
C189 H189 0.9500 . ?
C189 C190 1.3900 . ?
C190 H190 0.9500 . ?
C177 H177 0.9500 . ?
C177 C178 1.407(16) . ?
C177 C176 1.384(15) . ?
C178 H178 0.9500 . ?
C172 H17A 0.9800 . ?
C172 H17B 0.9800 . ?
C172 H17C 0.9800 . ?
C181 H181 0.9500 . ?
C181 C182 1.3900 . ?
C181 C180 1.3900 . ?
C182 H182 0.9500 . ?
C182 C183 1.3900 . ?
C183 H183 0.9500 . ?
C183 C184 1.3900 . ?
C184 H184 0.9500 . ?
C184 C185 1.3900 . ?
C185 H185 0.9500 . ?
C185 C180 1.3900 . ?
C180 C179 1.483(16) . ?
C176 H176 0.9500 . ?
C171 H171 0.9500 . ?
C171 C170 1.3900 . ?
C171 C166 1.3900 . ?
C170 H170 0.9500 . ?
C170 C169 1.3900 . ?
C169 H169 0.9500 . ?
C169 C168 1.3900 . ?
C168 H168 0.9500 . ?
C168 C167 1.3900 . ?
C167 H167 0.9500 . ?
C167 C166 1.3900 . ?
C166 C165 1.472(16) . ?
C198 H19A 0.9800 . ?
C198 H19B 0.9800 . ?
C198 H19C 0.9800 . ?
C198 C192 1.453(17) . ?
C197 H197 0.9500 . ?
C197 C192 1.3900 . ?
C197 C196 1.3900 . ?
C192 C193 1.3900 . ?
C193 H193 0.9500 . ?
C193 C194 1.3900 . ?
C194 H194 0.9500 . ?
C194 C195 1.3900 . ?
C195 H195 0.9500 . ?
C195 C196 1.3900 . ?
C196 H196 0.9500 . ?
C186 H18A 0.9800 . ?
C186 H18B 0.9800 . ?
C186 H18C 0.9800 . ?
C165 H16A 0.9800 . ?
C165 H16B 0.9800 . ?
C165 H16C 0.9800 . ?
C179 H17D 0.9800 . ?
C179 H17E 0.9800 . ?
C179 H17F 0.9800 . ?

loop_
_geom_torsion_atom_site_label_1
_geom_torsion_atom_site_label_2
_geom_torsion_atom_site_label_3
_geom_torsion_atom_site_label_4
_geom_torsion
_geom_torsion_site_symmetry_1
_geom_torsion_site_symmetry_2
_geom_torsion_site_symmetry_3
_geom_torsion_site_symmetry_4
_geom_torsion_publ_flag
Tb2 N4 C20 C18 -172.3(4) . . . . ?
Tb2 N4 C19 C17 175.2(5) . . . . ?
Tb2 N1 C2 C4 167.0(5) 1_655 . . . ?
Tb2 N1 C1 C3 -166.9(5) 1_655 . . . ?
Tb1 N2 C9 C7 -179.6(5) . . . . ?
Tb1 N2 C10 C8 179.5(5) . . . . ?
Tb1 N3 C11 C13 -177.2(5) . . . . ?
Tb1 N3 C12 C14 176.2(5) . . . . ?
Si7 C129 C134 C133 172.2(3) . . . . ?
Si7 C129 C130 C131 -172.5(3) . . . . ?
Si7 C135 C136 C137 175.2(3) . . . . ?
Si7 C135 C140 C139 -175.4(3) . . . . ?
Si7 C141 C146 C145 -175.6(3) . . . . ?
Si7 C141 C142 C143 175.5(3) . . . . ?
Si6 C123 C124 C125 -170.2(3) . . . . ?
Si6 C123 C128 C127 169.7(3) . . . . ?
Si6 C117 C118 C119 177.2(4) . . . . ?
Si6 C117 C122 C121 -177.3(3) . . . . ?
Si6 C111 C116 C115 172.5(4) . . . . ?
Si6 C111 C112 C113 -172.6(4) . . . . ?
Si8 C153 C154 C155 178.4(3) . . . . ?
Si8 C153 C158 C157 -178.5(3) . . . . ?
Si8 C159 C164 C163 -175.9(3) . . . . ?
Si8 C159 C160 C161 176.0(3) . . . . ?
Si8 C147 C148 C149 -178.9(3) . . . . ?
Si8 C147 C152 C151 178.9(3) . . . . ?
Si4 C81 C82 C83 172.5(3) . . . . ?
Si4 C81 C86 C85 -172.5(3) . . . . ?
Si4 C87 C88 C89 -176.4(4) . . . . ?
Si4 C87 C92 C91 176.5(4) . . . . ?
Si4 C75 C80 C79 -174.4(3) . . . . ?
Si4 C75 C76 C77 174.1(3) . . . . ?
Si2 C45 C46 C47 174.8(3) . . . . ?
Si2 C45 C50 C49 -174.6(3) . . . . ?
Si2 C39 C40 C41 179.9(4) . . . . ?
Si2 C39 C44 C43 -179.9(3) . . . . ?
Si2 C51 C56 C55 -173.8(4) . . . . ?
Si2 C51 C52 C53 173.9(3) . . . . ?
Si5 C105 C110 C109 -178.4(3) . . . . ?
Si5 C105 C106 C107 178.3(3) . . . . ?
Si5 C99 C100 C101 179.4(3) . . . . ?
Si5 C99 C104 C103 -179.4(3) . . . . ?
Si5 C93 C98 C97 176.8(3) . . . . ?
Si5 C93 C94 C95 -176.9(3) . . . . ?
Si1 C33 C34 C35 177.3(3) . . . . ?
Si1 C21 C22 C23 -177.6(3) . . . . ?
Si3 C57 C62 C61 173.4(4) . . . . ?
Si3 C57 C58 C59 -173.1(4) . . . . ?
Si3 C63 C64 C65 -172.8(4) . . . . ?
Si3 C63 C68 C67 172.7(4) . . . . ?
Si3 C69 C74 C73 -174.4(4) . . . . ?
Si3 C69 C70 C71 174.2(5) . . . . ?
O8 Si8 C153 C154 148.3(2) . . . . ?
O8 Si8 C153 C158 -33.2(3) . . . . ?
O8 Si8 C147 C148 -25.5(3) . . . . ?
O8 Si8 C147 C152 155.6(3) . . . . ?
O1 Si1 C27 C28 -149.1(3) . . . . ?
O1 Si1 C27 C32 31.0(3) . . . . ?
O1 Si1 C21 C26 21.0(3) . . . . ?
O1 Si1 C21 C22 -161.4(3) . . . . ?
O4 Si4 C87 C88 -30.8(4) . . . . ?
O4 Si4 C87 C92 152.7(3) . . . . ?
O4 Si4 C75 C80 -41.4(3) . . . . ?
O4 Si4 C75 C76 144.4(3) . . . . ?
O7 Si7 C129 C134 154.8(3) . . . . ?
O7 Si7 C129 C130 -32.9(3) . . . . ?
O2 Si2 C51 C56 -165.5(3) . . . . ?
O2 Si2 C51 C52 20.6(3) . . . . ?
O5 Si5 C105 C110 -46.4(3) . . . . ?
O5 Si5 C105 C106 135.2(3) . . . . ?
O5 Si5 C99 C100 143.9(3) . . . . ?
O5 Si5 C99 C104 -36.7(3) . . . . ?
O6 Si6 C123 C124 -30.6(3) . . . . ?
O6 Si6 C123 C128 159.4(3) . . . . ?
O6 Si6 C111 C116 5.8(4) . . . . ?
O6 Si6 C111 C112 178.4(3) . . . . ?
O3 Si3 C57 C62 33.3(4) . . . . ?
O3 Si3 C57 C58 -153.5(3) . . . . ?
N2 C9 C7 C6 1.5(11) . . . . ?
N3 C11 C13 C15 1.3(10) . . . . ?
C6 C5 C4 C2 -176.7(6) . . . . ?
C6 C5 C3 C1 177.3(6) . . . . ?
C6 C8 C10 N2 -0.8(10) . . . . ?
C123 Si6 C111 C116 -112.5(3) . . . . ?
C123 Si6 C111 C112 60.1(3) . . . . ?
C123 C124 C125 C126 0.0 . . . . ?
C124 C123 C128 C127 0.0 . . . . ?
C124 C125 C126 C127 0.0 . . . . ?
C125 C126 C127 C128 0.0 . . . . ?
C126 C127 C128 C123 0.0 . . . . ?
C128 C123 C124 C125 0.0 . . . . ?
C16 C15 C14 C12 -179.0(6) . . . . ?
C16 C15 C13 C11 177.9(6) . . . . ?
C16 C18 C20 N4 -3.0(9) . . . . ?
C16 C17 C19 N4 -1.8(9) . . . . ?
C15 C16 C18 C20 177.7(6) . . . . ?
C15 C16 C17 C19 -175.5(5) . . . . ?
C15 C14 C12 N3 0.9(10) . . . . ?
C5 C6 C8 C10 176.3(6) . . . . ?
C5 C6 C7 C9 -176.6(6) . . . . ?
C5 C4 C2 N1 -1.0(10) . . . . ?
C5 C3 C1 N1 -0.4(10) . . . . ?
C105 Si5 C99 C100 24.0(3) . . . . ?
C105 Si5 C99 C104 -156.6(3) . . . . ?
C105 C110 C109 C108 0.0 . . . . ?
C110 C105 C106 C107 0.0 . . . . ?
C110 C109 C108 C107 0.0 . . . . ?
C109 C108 C107 C106 0.0 . . . . ?
C108 C107 C106 C105 0.0 . . . . ?
C106 C105 C110 C109 0.0 . . . . ?
C129 C134 C133 C132 0.0 . . . . ?
C134 C129 C130 C131 0.0 . . . . ?
C134 C133 C132 C131 0.0 . . . . ?
C133 C132 C131 C130 0.0 . . . . ?
C132 C131 C130 C129 0.0 . . . . ?
C130 C129 C134 C133 0.0 . . . . ?
C11 N3 C12 C14 -0.9(9) . . . . ?
C135 Si7 C129 C134 33.3(3) . . . . ?
C135 Si7 C129 C130 -154.4(2) . . . . ?
C135 C136 C137 C138 0.0 . . . . ?
C136 C135 C140 C139 0.0 . . . . ?
C136 C137 C138 C139 0.0 . . . . ?
C137 C138 C139 C140 0.0 . . . . ?
C138 C139 C140 C135 0.0 . . . . ?
C140 C135 C136 C137 0.0 . . . . ?
C18 C16 C15 C14 -30.1(9) . . . . ?
C18 C16 C15 C13 150.8(6) . . . . ?
C18 C16 C17 C19 1.4(9) . . . . ?
C4 C5 C3 C1 -1.9(9) . . . . ?
C14 C15 C13 C11 -1.2(9) . . . . ?
C117 Si6 C123 C124 -153.6(2) . . . . ?
C117 Si6 C123 C128 36.4(3) . . . . ?
C117 Si6 C111 C116 128.7(3) . . . . ?
C117 Si6 C111 C112 -58.8(3) . . . . ?
C117 C118 C119 C120 0.0 . . . . ?
C118 C117 C122 C121 0.0 . . . . ?
C118 C119 C120 C121 0.0 . . . . ?
C119 C120 C121 C122 0.0 . . . . ?
C120 C121 C122 C117 0.0 . . . . ?
C122 C117 C118 C119 0.0 . . . . ?
C17 C16 C15 C14 146.7(6) . . . . ?
C17 C16 C15 C13 -32.4(9) . . . . ?
C17 C16 C18 C20 0.8(9) . . . . ?
C13 C15 C14 C12 0.2(9) . . . . ?
C9 N2 C10 C8 1.1(9) . . . . ?
C99 Si5 C105 C110 73.2(3) . . . . ?
C99 Si5 C105 C106 -105.1(3) . . . . ?
C99 C100 C101 C102 0.0 . . . . ?
C100 C99 C104 C103 0.0 . . . . ?
C100 C101 C102 C103 0.0 . . . . ?
C101 C102 C103 C104 0.0 . . . . ?
C102 C103 C104 C99 0.0 . . . . ?
C104 C99 C100 C101 0.0 . . . . ?
C45 Si2 C51 C56 75.4(3) . . . . ?
C45 Si2 C51 C52 -98.4(3) . . . . ?
C45 C46 C47 C48 0.0 . . . . ?
C46 C45 C50 C49 0.0 . . . . ?
C46 C47 C48 C49 0.0 . . . . ?
C47 C48 C49 C50 0.0 . . . . ?
C48 C49 C50 C45 0.0 . . . . ?
C50 C45 C46 C47 0.0 . . . . ?
C8 C6 C5 C4 32.1(9) . . . . ?
C8 C6 C5 C3 -147.1(6) . . . . ?
C8 C6 C7 C9 -1.1(10) . . . . ?
C81 Si4 C87 C88 88.8(4) . . . . ?
C81 Si4 C87 C92 -87.7(3) . . . . ?
C81 Si4 C75 C80 -161.7(2) . . . . ?
C81 Si4 C75 C76 24.1(3) . . . . ?
C81 C82 C83 C84 0.0 . . . . ?
C82 C81 C86 C85 0.0 . . . . ?
C82 C83 C84 C85 0.0 . . . . ?
C83 C84 C85 C86 0.0 . . . . ?
C84 C85 C86 C81 0.0 . . . . ?
C86 C81 C82 C83 0.0 . . . . ?
C20 N4 C19 C17 -0.2(9) . . . . ?
C2 N1 C1 C3 2.0(9) . . . . ?
C111 Si6 C123 C124 88.0(3) . . . . ?
C111 Si6 C123 C128 -82.0(3) . . . . ?
C111 C116 C115 C114 0.0 . . . . ?
C116 C111 C112 C113 0.0 . . . . ?
C116 C115 C114 C113 0.0 . . . . ?
C115 C114 C113 C112 0.0 . . . . ?
C114 C113 C112 C111 0.0 . . . . ?
C112 C111 C116 C115 0.0 . . . . ?
C153 Si8 O8 Tb2 95.7(11) . . . . ?
C153 Si8 C147 C148 95.0(3) . . . . ?
C153 Si8 C147 C152 -83.9(3) . . . . ?
C153 C154 C155 C156 0.0 . . . . ?
C154 C153 C158 C157 0.0 . . . . ?
C154 C155 C156 C157 0.0 . . . . ?
C155 C156 C157 C158 0.0 . . . . ?
C156 C157 C158 C153 0.0 . . . . ?
C158 C153 C154 C155 0.0 . . . . ?
C19 N4 C20 C18 2.7(9) . . . . ?
C141 Si7 C129 C134 -86.0(3) . . . . ?
C141 Si7 C129 C130 86.4(3) . . . . ?
C141 C146 C145 C144 0.0 . . . . ?
C146 C141 C142 C143 0.0 . . . . ?
C146 C145 C144 C143 0.0 . . . . ?
C145 C144 C143 C142 0.0 . . . . ?
C144 C143 C142 C141 0.0 . . . . ?
C142 C141 C146 C145 0.0 . . . . ?
C10 N2 C9 C7 -1.5(10) . . . . ?
C159 Si8 O8 Tb2 -23.5(12) . . . . ?
C159 Si8 C153 C154 -91.6(3) . . . . ?
C159 Si8 C153 C158 86.8(3) . . . . ?
C159 Si8 C147 C148 -146.4(3) . . . . ?
C159 Si8 C147 C152 34.7(3) . . . . ?
C159 C164 C163 C162 0.0 . . . . ?
C164 C159 C160 C161 0.0 . . . . ?
C164 C163 C162 C161 0.0 . . . . ?
C163 C162 C161 C160 0.0 . . . . ?
C162 C161 C160 C159 0.0 . . . . ?
C160 C159 C164 C163 0.0 . . . . ?
C7 C6 C5 C4 -152.6(7) . . . . ?
C7 C6 C5 C3 28.2(10) . . . . ?
C7 C6 C8 C10 0.8(10) . . . . ?
C39 Si2 C51 C56 -47.4(3) . . . . ?
C39 Si2 C51 C52 138.7(3) . . . . ?
C39 C40 C41 C42 0.0 . . . . ?
C40 C39 C44 C43 0.0 . . . . ?
C40 C41 C42 C43 0.0 . . . . ?
C41 C42 C43 C44 0.0 . . . . ?
C42 C43 C44 C39 0.0 . . . . ?
C44 C39 C40 C41 0.0 . . . . ?
C12 N3 C11 C13 -0.3(10) . . . . ?
C38 C33 C34 C35 0.0 . . . . ?
C33 Si1 C27 C28 -28.3(3) . . . . ?
C33 Si1 C27 C32 151.9(3) . . . . ?
C33 Si1 C21 C26 -99.7(3) . . . . ?
C33 Si1 C21 C22 77.9(3) . . . . ?
C33 C38 C37 C36 0.0 . . . . ?
C33 C34 C35 C36 0.0 . . . . ?
C34 C35 C36 C37 0.0 . . . . ?
C35 C36 C37 C38 0.0 . . . . ?
C37 C38 C33 Si1 -177.3(3) . . . . ?
C37 C38 C33 C34 0.0 . . . . ?
C147 Si8 O8 Tb2 -143.7(11) . . . . ?
C147 Si8 C153 C154 27.0(3) . . . . ?
C147 Si8 C153 C158 -154.5(3) . . . . ?
C147 C148 C149 C150 0.0 . . . . ?
C148 C147 C152 C151 0.0 . . . . ?
C148 C149 C150 C151 0.0 . . . . ?
C149 C150 C151 C152 0.0 . . . . ?
C150 C151 C152 C147 0.0 . . . . ?
C152 C147 C148 C149 0.0 . . . . ?
C57 C62 C61 C60 0.0 . . . . ?
C62 C57 C58 C59 0.0 . . . . ?
C62 C61 C60 C59 0.0 . . . . ?
C61 C60 C59 C58 0.0 . . . . ?
C60 C59 C58 C57 0.0 . . . . ?
C58 C57 C62 C61 0.0 . . . . ?
C87 Si4 C75 C80 80.1(3) . . . . ?
C87 Si4 C75 C76 -94.1(3) . . . . ?
C87 C88 C89 C90 0.0 . . . . ?
C88 C87 C92 C91 0.0 . . . . ?
C88 C89 C90 C91 0.0 . . . . ?
C89 C90 C91 C92 0.0 . . . . ?
C90 C91 C92 C87 0.0 . . . . ?
C92 C87 C88 C89 0.0 . . . . ?
C75 Si4 C87 C88 -150.6(3) . . . . ?
C75 Si4 C87 C92 33.0(4) . . . . ?
C75 C80 C79 C78 0.0 . . . . ?
C80 C75 C76 C77 0.0 . . . . ?
C80 C79 C78 C77 0.0 . . . . ?
C79 C78 C77 C76 0.0 . . . . ?
C78 C77 C76 C75 0.0 . . . . ?
C76 C75 C80 C79 0.0 . . . . ?
C28 C29 C30 C31 0.0 . . . . ?
C29 C28 C27 Si1 -179.9(4) . . . . ?
C29 C28 C27 C32 0.0 . . . . ?
C29 C30 C31 C32 0.0 . . . . ?
C30 C31 C32 C27 0.0 . . . . ?
C31 C32 C27 Si1 179.9(3) . . . . ?
C31 C32 C27 C28 0.0 . . . . ?
C27 Si1 C21 C26 142.8(3) . . . . ?
C27 Si1 C21 C22 -39.6(3) . . . . ?
C27 C28 C29 C30 0.0 . . . . ?
C3 C5 C4 C2 2.5(9) . . . . ?
C51 C56 C55 C54 0.0 . . . . ?
C56 C51 C52 C53 0.0 . . . . ?
C56 C55 C54 C53 0.0 . . . . ?
C55 C54 C53 C52 0.0 . . . . ?
C54 C53 C52 C51 0.0 . . . . ?
C52 C51 C56 C55 0.0 . . . . ?
C1 N1 C2 C4 -1.3(9) . . . . ?
C93 Si5 C105 C110 -167.7(3) . . . . ?
C93 Si5 C105 C106 14.0(3) . . . . ?
C93 Si5 C99 C100 -94.7(3) . . . . ?
C93 Si5 C99 C104 84.7(3) . . . . ?
C93 C98 C97 C96 0.0 . . . . ?
C98 C93 C94 C95 0.0 . . . . ?
C98 C97 C96 C95 0.0 . . . . ?
C97 C96 C95 C94 0.0 . . . . ?
C96 C95 C94 C93 0.0 . . . . ?
C94 C93 C98 C97 0.0 . . . . ?
C63 Si3 C57 C62 -84.0(3) . . . . ?
C63 Si3 C57 C58 89.3(3) . . . . ?
C63 C64 C65 C66 0.0 . . . . ?
C64 C63 C68 C67 0.0 . . . . ?
C64 C65 C66 C67 0.0 . . . . ?
C65 C66 C67 C68 0.0 . . . . ?
C66 C67 C68 C63 0.0 . . . . ?
C68 C63 C64 C65 0.0 . . . . ?
C23 C24 C25 C26 0.0 . . . . ?
C24 C23 C22 C21 0.0 . . . . ?
C24 C25 C26 C21 0.0 . . . . ?
C25 C26 C21 Si1 177.6(3) . . . . ?
C25 C26 C21 C22 0.0 . . . . ?
C26 C21 C22 C23 0.0 . . . . ?
C21 Si1 C27 C28 90.3(3) . . . . ?
C21 Si1 C27 C32 -89.5(3) . . . . ?
C22 C23 C24 C25 0.0 . . . . ?
C69 Si3 C57 C62 152.2(3) . . . . ?
C69 Si3 C57 C58 -34.6(4) . . . . ?
C69 C74 C73 C72 0.0 . . . . ?
C74 C69 C70 C71 0.0 . . . . ?
C74 C73 C72 C71 0.0 . . . . ?
C73 C72 C71 C70 0.0 . . . . ?
C72 C71 C70 C69 0.0 . . . . ?
C70 C69 C74 C73 0.0 . . . . ?
C174 C173 C178 C177 2.9(18) . . . . ?
C174 C175 C176 C177 1.6(18) . . . . ?
C173 C174 C175 C176 -2.0(16) . . . . ?
C175 C174 C173 C178 -0.3(15) . . . . ?
C175 C174 C173 C172 -179.4(9) . . . . ?
C199 C191 C187 C188 0.0 . . . . ?
C199 C191 C187 C186 174.3(9) . . . . ?
C191 C199 C190 C189 0.0 . . . . ?
C191 C187 C188 C189 0.0 . . . . ?
C187 C188 C189 C190 0.0 . . . . ?
C188 C189 C190 C199 0.0 . . . . ?
C190 C199 C191 C187 0.0 . . . . ?
C178 C177 C176 C175 1(2) . . . . ?
C172 C173 C178 C177 -177.9(11) . . . . ?
C181 C182 C183 C184 0.0 . . . . ?
C182 C181 C180 C185 0.0 . . . . ?
C182 C181 C180 C179 -179.6(12) . . . . ?
C182 C183 C184 C185 0.0 . . . . ?
C183 C184 C185 C180 0.0 . . . . ?
C184 C185 C180 C181 0.0 . . . . ?
C184 C185 C180 C179 179.6(11) . . . . ?
C180 C181 C182 C183 0.0 . . . . ?
C176 C177 C178 C173 -3(2) . . . . ?
C171 C170 C169 C168 0.0 . . . . ?
C170 C171 C166 C167 0.0 . . . . ?
C170 C171 C166 C165 -178.8(8) . . . . ?
C170 C169 C168 C167 0.0 . . . . ?
C169 C168 C167 C166 0.0 . . . . ?
C168 C167 C166 C171 0.0 . . . . ?
C168 C167 C166 C165 178.6(10) . . . . ?
C166 C171 C170 C169 0.0 . . . . ?
C198 C192 C193 C194 -174.6(10) . . . . ?
C197 C192 C193 C194 0.0 . . . . ?
C192 C197 C196 C195 0.0 . . . . ?
C192 C193 C194 C195 0.0 . . . . ?
C193 C194 C195 C196 0.0 . . . . ?
C194 C195 C196 C197 0.0 . . . . ?
C196 C197 C192 C198 174.5(10) . . . . ?
C196 C197 C192 C193 0.0 . . . . ?
C186 C187 C188 C189 -174.5(9) . . . . ?
